data_7042935
loop_
_publ_author_name
'Chorazy, Szymon'
'Jan Stanek, Jan'
'Kobylarczyk, Jedrzej'
'Ohkoshi, Shin-ichi'
'Sieklucka, Barbara'
'Podgajny, Robert'

_publ_section_title
;
 Modulation of FeII spin crossover effect in the pentadecanuclear
 {Fe9[M(CN)8]6} (M = Re, W) clusters by facial coordination of tridentate
 polyamine ligand
;
_journal_name_full 'Dalton Trans.'
_journal_paper_doi 10.1039/C7DT01416C
_journal_year 2017
_chemical_formula_moiety 'C134 H168 Fe9 N72 O14 Re6'
_chemical_formula_sum 'C134 H168 Fe9 N72 O14 Re6'
_chemical_formula_weight 4631.24
_chemical_properties_physical ', Air-sensitive,Moisture-sensitive'
_space_group_IT_number 2
_symmetry_cell_setting triclinic
_symmetry_Int_Tables_number 2
_symmetry_space_group_name_Hall '-P 1'
_symmetry_space_group_name_H-M 'P -1'
_atom_sites_solution_hydrogens geom
_audit_conform_dict_location ftp://ftp.iucr.org/pub/cif_core.dic
_audit_conform_dict_name cif_core.dic
_audit_conform_dict_version 2.4.3
_audit_creation_date 2017-05-04T18:26:08-00:00
_audit_creation_method 'WinGX routine CIF_UPDATE'
_audit_update_record
;
2017-05-05 deposited with the CCDC.
2017-05-09 downloaded from the CCDC.
;
_cell_angle_alpha 86.306(6)
_cell_angle_beta 81.543(6)
_cell_angle_gamma 86.298(6)
_cell_formula_units_Z 2
_cell_length_a 17.7888(10)
_cell_length_b 17.8583(9)
_cell_length_c 29.8010(15)
_cell_measurement_reflns_used 131849
_cell_measurement_temperature 240(2)
_cell_measurement_theta_max 27.485
_cell_measurement_theta_min 2.983
_cell_measurement_wavelength 0.71075
_cell_volume 9330.2(9)
_computing_data_collection 'RAPID-AUTO (Rigaku, 2009)'
_computing_molecular_graphics 'Ortep for Windows (Farrugia, 2012)'
_computing_publication_material 'WinGX publication routines (Farrugia, 2012)'
_computing_structure_refinement 'SHELXL-2014/7 (Sheldrick, 2014)'
_computing_structure_solution 'SHELXS-97 (Sheldrick, 2008)'
_diffrn_ambient_temperature 240(2)
_diffrn_measured_fraction_theta_full 0.995
_diffrn_measured_fraction_theta_max 0.984
_diffrn_measurement_device_type 'Rigaku R-AXIS RAPID'
_diffrn_measurement_method \w
_diffrn_radiation_monochromator graphite
_diffrn_radiation_probe x-ray
_diffrn_radiation_type MoK\a
_diffrn_radiation_wavelength 0.71075
_diffrn_reflns_av_R_equivalents 0.1656
_diffrn_reflns_av_unetI/netI 0.1786
_diffrn_reflns_Laue_measured_fraction_full 0.995
_diffrn_reflns_Laue_measured_fraction_max 0.984
_diffrn_reflns_limit_h_max 23
_diffrn_reflns_limit_h_min -23
_diffrn_reflns_limit_k_max 23
_diffrn_reflns_limit_k_min -23
_diffrn_reflns_limit_l_max 38
_diffrn_reflns_limit_l_min -38
_diffrn_reflns_number 131849
_diffrn_reflns_point_group_measured_fraction_full 0.995
_diffrn_reflns_point_group_measured_fraction_max 0.984
_diffrn_reflns_theta_full 25.242
_diffrn_reflns_theta_max 27.485
_diffrn_reflns_theta_min 2.983
_diffrn_standards_number 0
_exptl_absorpt_coefficient_mu 4.62
_exptl_absorpt_correction_T_max 0.738
_exptl_absorpt_correction_T_min 0.544
_exptl_absorpt_correction_type multi-scan
_exptl_absorpt_process_details 'ABSCOR (Rigaku, 1995)'
_exptl_crystal_colour yellow
_exptl_crystal_density_diffrn 1.648
_exptl_crystal_density_method 'not measured'
_exptl_crystal_description plate
_exptl_crystal_F_000 4544
_exptl_crystal_preparation ', Magnetic properties'
_exptl_crystal_size_max 0.15
_exptl_crystal_size_mid 0.13
_exptl_crystal_size_min 0.07
_refine_diff_density_max 2.385
_refine_diff_density_min -1.2
_refine_diff_density_rms 0.18
_refine_ls_extinction_method none
_refine_ls_goodness_of_fit_ref 1.206
_refine_ls_hydrogen_treatment constr
_refine_ls_matrix_type full
_refine_ls_number_constraints 0
_refine_ls_number_parameters 2067
_refine_ls_number_reflns 42141
_refine_ls_number_restraints 250
_refine_ls_restrained_S_all 1.203
_refine_ls_R_factor_all 0.2736
_refine_ls_R_factor_gt 0.1697
_refine_ls_shift/su_max 0.004
_refine_ls_shift/su_mean 0
_refine_ls_structure_factor_coef Fsqd
_refine_ls_weighting_details 'w=1/[\s^2^(Fo^2^)+(0.0418P)^2^+222.9609P] where P=(Fo^2^+2Fc^2^)/3'
_refine_ls_weighting_scheme calc
_refine_ls_wR_factor_gt 0.2577
_refine_ls_wR_factor_ref 0.2998
_reflns_Friedel_coverage 0
_reflns_number_gt 23414
_reflns_number_total 42141
_reflns_threshold_expression 'I > 2\s(I)'
_cod_data_source_file c7dt01416c2.cif
_cod_data_source_block shelx
_cod_database_code 7042935

loop_
_symmetry_equiv_pos_as_xyz
'x, y, z'
'-x, -y, -z'

loop_
_atom_site_label
_atom_site_type_symbol
_atom_site_fract_x
_atom_site_fract_y
_atom_site_fract_z
_atom_site_U_iso_or_equiv
_atom_site_adp_type
_atom_site_occupancy
_atom_site_site_symmetry_order
_atom_site_calc_flag
_atom_site_refinement_flags_posn
_atom_site_refinement_flags_adp
_atom_site_refinement_flags_occupancy
_atom_site_disorder_assembly
_atom_site_disorder_group
Re1 Re 0.87853(5) 0.40881(5) 0.66065(3) 0.0581(3) Uani 1 1 d . . . . .
Re6 Re 0.57123(6) 0.74158(5) 0.07533(4) 0.0707(3) Uani 1 1 d . . . . .
Re5 Re 0.72348(6) 1.11214(6) 0.05861(4) 0.0718(3) Uani 1 1 d . . . . .
Re4 Re 0.32763(6) 1.08077(5) 0.14493(4) 0.0658(3) Uani 1 1 d . . . . .
Re2 Re 0.75012(5) 0.65306(5) 0.48186(4) 0.0682(3) Uani 1 1 d . . . . .
Re3 Re 0.90065(6) 0.26877(5) 0.43742(4) 0.0605(3) Uani 1 1 d . . . . .
Fe6 Fe 0.5 1 0 0.0528(12) Uani 1 2 d S . P . .
Fe1 Fe 1 0.5 0.5 0.0442(10) Uani 1 2 d S . P . .
Fe9 Fe 0.2795(2) 0.80542(17) 0.11290(13) 0.0729(11) Uani 1 1 d . . . . .
Fe10 Fe 0.8268(2) 0.8523(2) -0.00856(15) 0.0803(12) Uani 1 1 d . . . . .
Fe3 Fe 0.8219(2) 0.69705(18) 0.63989(13) 0.0782(12) Uani 1 1 d . . . . .
Fe4 Fe 0.8449(2) 0.5076(2) 0.33024(14) 0.0811(12) Uani 1 1 d . . . . .
Fe7 Fe 0.5784(2) 0.9449(2) 0.19714(14) 0.0862(12) Uani 1 1 d . . . . .
Fe8 Fe 0.4933(2) 1.30778(18) 0.08529(14) 0.0833(13) Uani 1 1 d . . . . .
Fe5 Fe 1.0264(2) 0.17265(16) 0.58437(13) 0.0673(10) Uani 1 1 d . . . . .
Fe2 Fe 0.67573(18) 0.38516(18) 0.55153(13) 0.0692(10) Uani 1 1 d . . . . .
N23 N 0.9547(19) 0.1390(15) 0.3647(9) 0.141(12) Uani 1 1 d . . . . .
N24 N 0.8196(15) 0.1208(12) 0.4880(9) 0.111(9) Uani 1 1 d . . . . .
N22 N 0.7492(19) 0.2511(14) 0.3925(12) 0.137(11) Uani 1 1 d . U . . .
N19 N 0.8708(12) 0.4064(11) 0.3658(7) 0.077(6) Uani 1 1 d . U . . .
N17 N 0.9617(10) 0.4144(10) 0.4754(6) 0.058(5) Uani 1 1 d . . . . .
N20 N 0.7623(11) 0.3371(10) 0.5096(8) 0.075(6) Uani 1 1 d . . . . .
N18 N 0.9853(11) 0.2046(10) 0.5232(7) 0.065(5) Uani 1 1 d . U . . .
N12 N 0.8081(12) 0.5626(12) 0.3896(8) 0.077(6) Uani 1 1 d . . . . .
N14 N 0.6355(16) 0.6923(16) 0.4108(10) 0.122(9) Uani 1 1 d . U . . .
N10 N 0.6959(10) 0.4882(10) 0.5197(7) 0.069(6) Uani 1 1 d . . . . .
N11 N 0.7927(10) 0.6833(9) 0.5809(7) 0.058(4) Uani 1 1 d . U . . .
N13 N 0.5881(14) 0.6657(16) 0.5492(11) 0.138(12) Uani 1 1 d . . . . .
N5 N 1.0475(13) 0.4635(12) 0.6714(8) 0.081(7) Uani 1 1 d . . . . .
N21 N 1.0733(10) 0.2885(8) 0.3896(7) 0.063(6) Uani 1 1 d . . . . .
N3 N 0.9680(11) 0.2601(11) 0.6165(8) 0.076(6) Uani 1 1 d . . . . .
N8 N 0.7686(16) 0.2724(16) 0.6929(9) 0.124(10) Uani 1 1 d . . . . .
N7 N 0.936(2) 0.334(3) 0.7505(14) 0.23(3) Uani 1 1 d . U . . .
N6 N 0.757(3) 0.4707(19) 0.7451(14) 0.25(3) Uani 1 1 d . . . . .
N4 N 0.8467(13) 0.5898(11) 0.6479(7) 0.078(7) Uani 1 1 d . . . . .
N1 N 0.9567(8) 0.4618(8) 0.5603(5) 0.041(4) Uani 1 1 d . U . . .
N2 N 0.7473(11) 0.4058(11) 0.5956(7) 0.075(6) Uani 1 1 d . U . . .
N15 N 0.8839(12) 0.7623(10) 0.4350(7) 0.076(6) Uani 1 1 d . U . . .
N9 N 0.9069(9) 0.5578(9) 0.4943(6) 0.049(4) Uani 1 1 d . . . . .
N47 N 0.695(2) 0.6906(18) 0.1422(11) 0.158(13) Uani 1 1 d . U . . .
N46 N 0.6729(16) 0.5940(15) 0.0369(10) 0.127(11) Uani 1 1 d . . . . .
N48 N 0.4920(16) 0.6062(12) 0.1391(11) 0.139(13) Uani 1 1 d . . . . .
N45 N 0.5261(12) 0.7045(9) -0.0223(8) 0.073(5) Uani 1 1 d . U . . .
N44 N 0.7286(12) 0.8085(10) 0.0241(7) 0.076(6) Uani 1 1 d . . . . .
N41 N 0.5257(10) 0.9043(9) 0.0283(7) 0.062(6) Uani 1 1 d . . . . .
N42 N 0.5710(13) 0.8578(13) 0.1544(8) 0.089(8) Uani 1 1 d . . . . .
N43 N 0.3901(12) 0.7791(9) 0.0979(7) 0.074(6) Uani 1 1 d . . . . .
N36 N 0.7960(12) 0.9575(13) 0.0144(8) 0.089(7) Uani 1 1 d . . . . .
N39 N 0.8605(19) 1.0424(17) 0.1083(12) 0.135(12) Uani 1 1 d . U . . .
N38 N 0.8521(17) 1.2320(16) 0.0246(12) 0.142(12) Uani 1 1 d . . . . .
N40 N 0.728(2) 1.206(2) 0.1477(14) 0.187(17) Uani 1 1 d . . . . .
N34 N 0.5861(12) 1.2377(10) 0.0732(7) 0.078(7) Uani 1 1 d . . . . .
N35 N 0.6342(13) 1.0142(13) 0.1431(7) 0.086(7) Uani 1 1 d . U . . .
N29 N 0.3701(15) 1.1479(15) 0.2363(9) 0.113(9) Uani 1 1 d . U . . .
N30 N 0.1912(17) 1.0190(15) 0.2224(11) 0.157(15) Uani 1 1 d . . . . .
N32 N 0.2136(15) 1.2278(15) 0.1654(8) 0.109(8) Uani 1 1 d . . . . .
N28 N 0.4311(13) 1.2215(11) 0.1063(7) 0.083(7) Uani 1 1 d . . . . .
N25 N 0.4353(10) 1.0298(9) 0.0547(7) 0.061(5) Uani 1 1 d . . . . .
N26 N 0.2965(12) 0.9100(11) 0.1243(7) 0.080(7) Uani 1 1 d . . . . .
N27 N 0.4732(12) 0.9889(10) 0.1835(7) 0.072(5) Uani 1 1 d . U . . .
N33 N 0.5847(11) 1.0417(9) 0.0217(6) 0.047(4) Uani 1 1 d . . . . .
N31 N 0.2236(12) 1.1176(10) 0.0653(7) 0.069(5) Uani 1 1 d . U . . .
N70 N 0.8853(15) 0.8185(15) 0.0480(11) 0.114(9) Uani 1 1 d D . . . .
N71 N 0.8710(14) 0.7439(12) -0.0310(10) 0.102(9) Uani 1 1 d D . . . .
N72 N 0.9340(12) 0.8840(13) -0.0387(9) 0.091(7) Uani 1 1 d . . . . .
N37 N 0.7229(11) 1.1655(10) -0.0465(7) 0.066(5) Uani 1 1 d . U . . .
N69 N 0.1630(12) 0.8242(13) 0.1302(9) 0.089(7) Uani 1 1 d . . . . .
N68 N 0.2774(14) 0.7750(10) 0.1805(7) 0.079(7) Uani 1 1 d . . . . .
N67 N 0.2543(15) 0.6957(13) 0.1085(10) 0.109(9) Uani 1 1 d . . . . .
N50 N 0.5757(16) 0.4236(15) 0.5958(11) 0.112(10) Uani 1 1 d . . . . .
N49 N 0.5940(12) 0.3624(13) 0.5107(10) 0.089(7) Uani 1 1 d . . . . .
N51 N 0.6472(14) 0.2802(12) 0.5837(9) 0.084(7) Uani 1 1 d . . . . .
N53 N 0.7943(13) 0.8102(12) 0.6354(10) 0.096(8) Uani 1 1 d . . . . .
N52 N 0.7129(14) 0.6879(11) 0.6716(8) 0.096(8) Uani 1 1 d . . . . .
N54 N 0.8431(18) 0.7127(14) 0.7030(8) 0.106(9) Uani 1 1 d . . . . .
N58 N 0.9361(14) 0.0968(11) 0.6073(10) 0.090(7) Uani 1 1 d . . . . .
N59 N 1.0670(17) 0.1236(14) 0.6449(11) 0.119(10) Uani 1 1 d . . . . .
N60 N 1.0837(14) 0.0710(12) 0.5581(9) 0.082(7) Uani 1 1 d . . . . .
N64 N 0.5141(16) 1.3268(15) 0.1501(10) 0.122(11) Uani 1 1 d . . . . .
N65 N 0.3986(16) 1.3844(12) 0.1005(11) 0.113(10) Uani 1 1 d . . . . .
N66 N 0.5539(16) 1.4059(13) 0.0698(8) 0.096(8) Uani 1 1 d . . . . .
N62 N 0.6826(17) 0.902(2) 0.2182(13) 0.146(10) Uani 1 1 d . U . . .
N61 N 0.588(2) 1.0235(17) 0.2463(9) 0.135(8) Uani 1 1 d D U . . .
N63 N 0.532(2) 0.8775(16) 0.2550(10) 0.147(14) Uani 1 1 d D . . . .
N56 N 0.8687(17) 0.4609(16) 0.2655(10) 0.116(10) Uani 1 1 d D . . . .
N57 N 0.814(2) 0.6051(15) 0.2892(15) 0.152(12) Uani 1 1 d . U . . .
N55 N 0.7312(14) 0.4811(15) 0.3270(11) 0.113(9) Uani 1 1 d . . . . .
C19 C 0.8818(11) 0.3572(11) 0.3902(7) 0.047(5) Uani 1 1 d . U . . .
C22 C 0.806(2) 0.258(2) 0.4080(13) 0.119(12) Uani 1 1 d . U . . .
C23 C 0.9335(17) 0.1886(16) 0.3899(13) 0.111(12) Uani 1 1 d . . . . .
C24 C 0.8491(16) 0.1728(11) 0.4680(11) 0.100(11) Uani 1 1 d . . . . .
C18 C 0.9579(13) 0.2251(12) 0.4936(8) 0.056(6) Uani 1 1 d . U . . .
C17 C 0.9370(11) 0.3667(12) 0.4639(9) 0.059(7) Uani 1 1 d . . . . .
C20 C 0.8122(14) 0.3135(14) 0.4849(9) 0.071(7) Uani 1 1 d . . . . .
C13 C 0.6442(18) 0.6581(15) 0.5262(14) 0.118(13) Uani 1 1 d . . . . .
C11 C 0.7768(14) 0.6737(14) 0.5468(9) 0.067(7) Uani 1 1 d . U . . .
C10 C 0.7152(12) 0.5458(13) 0.5050(9) 0.069(7) Uani 1 1 d . . . . .
C12 C 0.7885(12) 0.5950(12) 0.4234(10) 0.063(7) Uani 1 1 d . . . . .
C14 C 0.674(2) 0.676(2) 0.4387(13) 0.113(12) Uani 1 1 d . U . . .
C5 C 0.9874(17) 0.4480(14) 0.6675(10) 0.083(8) Uani 1 1 d . . . . .
C21 C 1.0131(12) 0.2797(11) 0.4074(9) 0.063(7) Uani 1 1 d . . . . .
C1 C 0.9278(10) 0.4422(9) 0.5945(6) 0.033(4) Uani 1 1 d . U . . .
C3 C 0.9374(15) 0.3135(13) 0.6327(10) 0.078(8) Uani 1 1 d . . . . .
C2 C 0.7913(12) 0.4055(11) 0.6190(7) 0.047(5) Uani 1 1 d . U . . .
C4 C 0.8591(13) 0.5282(13) 0.6521(8) 0.063(7) Uani 1 1 d . . . . .
C6 C 0.802(3) 0.4499(16) 0.7151(12) 0.16(2) Uani 1 1 d . . . . .
C7 C 0.920(2) 0.3512(19) 0.7194(13) 0.106(11) Uani 1 1 d . U . . .
C8 C 0.8067(15) 0.3224(19) 0.6848(10) 0.097(10) Uani 1 1 d . . . . .
C15 C 0.8349(12) 0.7230(12) 0.4507(7) 0.052(5) Uani 1 1 d . U . . .
C9 C 0.8534(13) 0.5914(11) 0.4899(7) 0.049(5) Uani 1 1 d . . . . .
C46 C 0.6352(16) 0.6400(16) 0.0505(13) 0.115(13) Uani 1 1 d . . . . .
C45 C 0.5378(14) 0.7129(13) 0.0143(9) 0.066(7) Uani 1 1 d . U . . .
C48 C 0.5172(16) 0.6531(13) 0.1150(11) 0.091(9) Uani 1 1 d . . . . .
C47 C 0.656(2) 0.705(2) 0.1175(14) 0.126(14) Uani 1 1 d . U . . .
C44 C 0.6720(14) 0.7847(10) 0.0435(8) 0.066(7) Uani 1 1 d . . . . .
C41 C 0.5442(12) 0.8464(13) 0.0442(8) 0.067(7) Uani 1 1 d . . . . .
C43 C 0.4566(14) 0.7639(11) 0.0899(9) 0.072(8) Uani 1 1 d . . . . .
C42 C 0.5703(14) 0.8181(16) 0.1270(9) 0.073(8) Uani 1 1 d . . . . .
C34 C 0.6363(15) 1.1954(13) 0.0657(9) 0.083(9) Uani 1 1 d . . . . .
C35 C 0.6668(15) 1.0444(16) 0.1122(9) 0.092(10) Uani 1 1 d . U . . .
C36 C 0.7711(16) 1.0131(16) 0.0279(9) 0.082(8) Uani 1 1 d . . . . .
C39 C 0.8064(19) 1.073(2) 0.0861(12) 0.116(12) Uani 1 1 d . U . . .
C38 C 0.8054(16) 1.1846(17) 0.0346(11) 0.093(9) Uani 1 1 d . . . . .
C40 C 0.729(2) 1.173(2) 0.1156(15) 0.139(16) Uani 1 1 d . . . . .
C25 C 0.3981(12) 1.0497(10) 0.0856(9) 0.059(7) Uani 1 1 d . . . . .
C30 C 0.2401(17) 1.0412(15) 0.1951(12) 0.101(10) Uani 1 1 d . . . . .
C26 C 0.3080(12) 0.9690(12) 0.1334(9) 0.071(8) Uani 1 1 d . . . . .
C27 C 0.4219(14) 1.0199(13) 0.1696(8) 0.066(6) Uani 1 1 d . U . . .
C28 C 0.3970(13) 1.1717(13) 0.1200(8) 0.063(7) Uani 1 1 d . . . . .
C32 C 0.2569(15) 1.1747(14) 0.1591(10) 0.085(9) Uani 1 1 d . . . . .
C29 C 0.3491(17) 1.1236(16) 0.2056(10) 0.086(8) Uani 1 1 d . U . . .
C33 C 0.6342(15) 1.0660(12) 0.0368(8) 0.061(7) Uani 1 1 d . . . . .
C31 C 0.2560(13) 1.1030(12) 0.0926(8) 0.056(6) Uani 1 1 d . U . . .
C114 C 0.935(2) 0.9516(19) -0.0663(13) 0.157(17) Uani 1 1 d . . . . .
H11A H 0.905 0.9475 -0.0904 0.236 Uiso 1 1 calc R U . . .
H11B H 0.9149 0.9931 -0.048 0.236 Uiso 1 1 calc R U . . .
H11C H 0.9875 0.9604 -0.0795 0.236 Uiso 1 1 calc R U . . .
C119 C 0.978(2) 0.889(2) -0.0038(14) 0.149(14) Uani 1 1 d . U . . .
H11D H 0.9794 0.943 0.0015 0.179 Uiso 1 1 calc R U . . .
H11E H 1.0303 0.8719 -0.0152 0.179 Uiso 1 1 calc R U . . .
C120 C 0.957(2) 0.851(4) 0.0389(15) 0.25(3) Uani 1 1 d D U . . .
H12A H 0.9591 0.887 0.0624 0.306 Uiso 1 1 calc R U . . .
H12B H 0.9967 0.8114 0.0427 0.306 Uiso 1 1 calc R U . . .
C118 C 0.967(2) 0.820(3) -0.0665(17) 0.21(3) Uani 1 1 d . U . . .
H11F H 0.9844 0.8402 -0.0973 0.253 Uiso 1 1 calc R U . . .
H11G H 1.0127 0.7991 -0.054 0.253 Uiso 1 1 calc R U . . .
C117 C 0.923(3) 0.761(3) -0.0699(17) 0.179(19) Uani 1 1 d . U . . .
H11H H 0.9561 0.7163 -0.0771 0.215 Uiso 1 1 calc R U . . .
H11I H 0.8942 0.773 -0.0955 0.215 Uiso 1 1 calc R U . . .
C115 C 0.896(4) 0.740(4) 0.046(2) 0.25(3) Uani 1 1 d . U . . .
H11J H 0.945 0.7258 0.0557 0.3 Uiso 1 1 calc R U . . .
H11K H 0.8571 0.7184 0.069 0.3 Uiso 1 1 calc R U . . .
C116 C 0.895(3) 0.6992(17) 0.0071(16) 0.22(2) Uani 1 1 d D U . . .
H11L H 0.8601 0.6583 0.0151 0.258 Uiso 1 1 calc R U . . .
H11M H 0.9458 0.6765 -0.0022 0.258 Uiso 1 1 calc R U . . .
C112 C 0.843(2) 0.837(2) 0.0928(13) 0.150(15) Uani 1 1 d . . . . .
H11N H 0.8357 0.8906 0.0945 0.225 Uiso 1 1 calc R U . . .
H11O H 0.7937 0.8147 0.0968 0.225 Uiso 1 1 calc R U . . .
H11P H 0.8714 0.8161 0.1166 0.225 Uiso 1 1 calc R U . . .
C105 C 0.1360(17) 0.8970(17) 0.1130(11) 0.112(11) Uani 1 1 d . . . . .
H10A H 0.1525 0.9026 0.0805 0.168 Uiso 1 1 calc R U . . .
H10B H 0.0808 0.9012 0.1189 0.168 Uiso 1 1 calc R U . . .
H10C H 0.1565 0.9361 0.128 0.168 Uiso 1 1 calc R U . . .
C37 C 0.7266(14) 1.1463(14) -0.0084(9) 0.070(7) Uani 1 1 d . U . . .
C103 C 0.2921(18) 0.6651(16) 0.0653(11) 0.114(11) Uani 1 1 d . . . . .
H10D H 0.2722 0.6923 0.04 0.17 Uiso 1 1 calc R U . . .
H10E H 0.3465 0.6706 0.0625 0.17 Uiso 1 1 calc R U . . .
H10F H 0.2823 0.6123 0.0652 0.17 Uiso 1 1 calc R U . . .
C106 C 0.286(2) 0.6530(16) 0.1462(16) 0.143(16) Uani 1 1 d . . . . .
H10G H 0.2647 0.6034 0.1509 0.171 Uiso 1 1 calc R U . . .
H10H H 0.3413 0.6459 0.1385 0.171 Uiso 1 1 calc R U . . .
C107 C 0.267(2) 0.694(2) 0.1876(14) 0.135(14) Uani 1 1 d . . . . .
H10I H 0.2999 0.6725 0.2097 0.162 Uiso 1 1 calc R U . . .
H10J H 0.2145 0.6856 0.2006 0.162 Uiso 1 1 calc R U . . .
C104 C 0.3436(19) 0.7941(19) 0.2014(11) 0.120(12) Uani 1 1 d . . . . .
H10K H 0.3503 0.8477 0.1967 0.18 Uiso 1 1 calc R U . . .
H10L H 0.3351 0.7805 0.2337 0.18 Uiso 1 1 calc R U . . .
H10M H 0.389 0.7667 0.1874 0.18 Uiso 1 1 calc R U . . .
C111 C 0.1690(19) 0.6940(18) 0.1107(15) 0.140(15) Uani 1 1 d . . . . .
H11W H 0.1582 0.6634 0.0865 0.168 Uiso 1 1 calc R U . . .
H11Z H 0.1484 0.6692 0.1398 0.168 Uiso 1 1 calc R U . . .
C110 C 0.1303(18) 0.767(2) 0.1063(12) 0.114(11) Uani 1 1 d . . . . .
H11T H 0.0764 0.7629 0.1187 0.137 Uiso 1 1 calc R U . . .
H11U H 0.1333 0.7824 0.074 0.137 Uiso 1 1 calc R U . . .
C113 C 0.816(2) 0.7036(17) -0.0485(12) 0.130(14) Uani 1 1 d . . . . .
H11Q H 0.7765 0.6889 -0.0238 0.195 Uiso 1 1 calc R U . . .
H11R H 0.7926 0.7356 -0.0709 0.195 Uiso 1 1 calc R U . . .
H11S H 0.84 0.6592 -0.0625 0.195 Uiso 1 1 calc R U . . .
C109 C 0.139(2) 0.814(2) 0.1790(14) 0.147(17) Uani 1 1 d . . . . .
H10W H 0.1004 0.8531 0.1895 0.176 Uiso 1 1 calc R U . . .
H10Z H 0.1179 0.7648 0.1868 0.176 Uiso 1 1 calc R U . . .
C108 C 0.208(2) 0.8198(17) 0.1996(11) 0.127(15) Uani 1 1 d . . . . .
H10O H 0.1966 0.805 0.232 0.152 Uiso 1 1 calc R U . . .
H10Q H 0.2203 0.8727 0.1973 0.152 Uiso 1 1 calc R U . . .
C52 C 0.592(3) 0.280(3) 0.5129(19) 0.19(2) Uani 1 1 d . . . . .
H52A H 0.6338 0.2592 0.4912 0.224 Uiso 1 1 calc R U . . .
H52B H 0.5441 0.2663 0.5035 0.224 Uiso 1 1 calc R U . . .
C53 C 0.598(3) 0.244(2) 0.559(2) 0.18(2) Uani 1 1 d . . . . .
H53A H 0.5467 0.2437 0.5766 0.211 Uiso 1 1 calc R U . . .
H53B H 0.6164 0.1912 0.5556 0.211 Uiso 1 1 calc R U . . .
C49 C 0.6068(19) 0.383(2) 0.4640(11) 0.126(13) Uani 1 1 d . . . . .
H49A H 0.6561 0.3617 0.4508 0.189 Uiso 1 1 calc R U . . .
H49B H 0.5674 0.3638 0.4493 0.189 Uiso 1 1 calc R U . . .
H49C H 0.6057 0.4372 0.4596 0.189 Uiso 1 1 calc R U . . .
C51 C 0.7123(16) 0.2262(13) 0.5911(11) 0.103(11) Uani 1 1 d . . . . .
H51A H 0.7465 0.2496 0.6078 0.155 Uiso 1 1 calc R U . . .
H51B H 0.6932 0.1817 0.6084 0.155 Uiso 1 1 calc R U . . .
H51C H 0.7395 0.212 0.562 0.155 Uiso 1 1 calc R U . . .
C54 C 0.604(2) 0.296(3) 0.6293(15) 0.153(17) Uani 1 1 d . . . . .
H54A H 0.5769 0.2516 0.6414 0.183 Uiso 1 1 calc R U . . .
H54B H 0.641 0.3045 0.6498 0.183 Uiso 1 1 calc R U . . .
C55 C 0.550(3) 0.361(2) 0.6289(14) 0.18(2) Uani 1 1 d . . . . .
H55A H 0.5407 0.3799 0.6595 0.219 Uiso 1 1 calc R U . . .
H55B H 0.5021 0.3442 0.622 0.219 Uiso 1 1 calc R U . . .
C50 C 0.5881(19) 0.490(2) 0.6175(12) 0.136(13) Uani 1 1 d . . . . .
H50A H 0.6237 0.4784 0.6389 0.204 Uiso 1 1 calc R U . . .
H50B H 0.6089 0.5278 0.5947 0.204 Uiso 1 1 calc R U . . .
H50C H 0.5402 0.5103 0.6334 0.204 Uiso 1 1 calc R U . . .
C56 C 0.522(3) 0.445(3) 0.564(2) 0.19(2) Uani 1 1 d . . . . .
H56A H 0.4709 0.4483 0.5814 0.232 Uiso 1 1 calc R U . . .
H56B H 0.5333 0.4951 0.5507 0.232 Uiso 1 1 calc R U . . .
C57 C 0.521(2) 0.396(3) 0.5271(17) 0.155(16) Uani 1 1 d . . . . .
H57A H 0.4863 0.3556 0.5377 0.186 Uiso 1 1 calc R U . . .
H57B H 0.5008 0.4246 0.502 0.186 Uiso 1 1 calc R U . . .
C58 C 0.6748(17) 0.6215(14) 0.6591(12) 0.123(13) Uani 1 1 d . . . . .
H58A H 0.6739 0.6242 0.6266 0.184 Uiso 1 1 calc R U . . .
H58B H 0.7028 0.5757 0.6677 0.184 Uiso 1 1 calc R U . . .
H58C H 0.6231 0.6216 0.675 0.184 Uiso 1 1 calc R U . . .
C66 C 0.715(2) 0.685(2) 0.7206(14) 0.15(2) Uani 1 1 d . . . . .
H66A H 0.6886 0.7307 0.7326 0.18 Uiso 1 1 calc R U . . .
H66B H 0.685 0.6426 0.7343 0.18 Uiso 1 1 calc R U . . .
C65 C 0.784(3) 0.677(3) 0.7352(14) 0.151(19) Uani 1 1 d . . . . .
H65A H 0.7982 0.6232 0.7395 0.181 Uiso 1 1 calc R U . . .
H65B H 0.7802 0.6992 0.7646 0.181 Uiso 1 1 calc R U . . .
C60 C 0.918(2) 0.6832(18) 0.7132(11) 0.121(12) Uani 1 1 d . . . . .
H60A H 0.9573 0.7066 0.6921 0.181 Uiso 1 1 calc R U . . .
H60B H 0.9231 0.6943 0.744 0.181 Uiso 1 1 calc R U . . .
H60C H 0.9223 0.6293 0.7104 0.181 Uiso 1 1 calc R U . . .
C64 C 0.841(2) 0.795(2) 0.7075(15) 0.144(16) Uani 1 1 d . . . . .
H64A H 0.7956 0.8085 0.7288 0.173 Uiso 1 1 calc R U . . .
H64B H 0.8854 0.8057 0.7213 0.173 Uiso 1 1 calc R U . . .
C63 C 0.840(3) 0.841(2) 0.6674(14) 0.155(19) Uani 1 1 d . . . . .
H63A H 0.8926 0.8465 0.6523 0.186 Uiso 1 1 calc R U . . .
H63B H 0.8188 0.8916 0.6754 0.186 Uiso 1 1 calc R U . . .
C59 C 0.8141(17) 0.8484(14) 0.5904(11) 0.105(11) Uani 1 1 d . . . . .
H59A H 0.8682 0.8405 0.5805 0.158 Uiso 1 1 calc R U . . .
H59B H 0.786 0.8281 0.5689 0.158 Uiso 1 1 calc R U . . .
H59C H 0.801 0.9018 0.5923 0.158 Uiso 1 1 calc R U . . .
C62 C 0.7125(16) 0.8220(16) 0.6504(10) 0.095(8) Uani 1 1 d . U . . .
H62A H 0.6912 0.8591 0.6294 0.114 Uiso 1 1 calc R U . . .
H62B H 0.705 0.8429 0.6805 0.114 Uiso 1 1 calc R U . . .
C61 C 0.6700(17) 0.7527(18) 0.6531(16) 0.155(18) Uani 1 1 d . U . . .
H61A H 0.6209 0.7603 0.6725 0.186 Uiso 1 1 calc R U . . .
H61B H 0.6599 0.7425 0.6227 0.186 Uiso 1 1 calc R U . . .
C78 C 1.123(2) 0.0817(16) 0.5125(11) 0.124(13) Uani 1 1 d . . . . .
H78A H 1.0866 0.0974 0.4921 0.186 Uiso 1 1 calc R U . . .
H78B H 1.1595 0.1201 0.5116 0.186 Uiso 1 1 calc R U . . .
H78C H 1.1496 0.0349 0.5031 0.186 Uiso 1 1 calc R U . . .
C82 C 1.143(3) 0.048(2) 0.5857(17) 0.19(2) Uani 1 1 d . . . . .
H82A H 1.1885 0.0741 0.573 0.226 Uiso 1 1 calc R U . . .
H82B H 1.1546 -0.0059 0.5826 0.226 Uiso 1 1 calc R U . . .
C81 C 1.126(3) 0.061(2) 0.6338(17) 0.21(3) Uani 1 1 d . . . . .
H81A H 1.1731 0.0732 0.6445 0.249 Uiso 1 1 calc R U . . .
H81B H 1.1086 0.015 0.6504 0.249 Uiso 1 1 calc R U . . .
C77 C 1.098(2) 0.179(2) 0.6694(14) 0.161(16) Uani 1 1 d . . . . .
H77A H 1.1442 0.1971 0.6514 0.242 Uiso 1 1 calc R U . . .
H77B H 1.0613 0.2208 0.6752 0.242 Uiso 1 1 calc R U . . .
H77C H 1.1107 0.1561 0.6981 0.242 Uiso 1 1 calc R U . . .
C80 C 0.999(4) 0.101(2) 0.6755(16) 0.19(3) Uani 1 1 d . . . . .
H80A H 1.0142 0.0685 0.7007 0.232 Uiso 1 1 calc R U . . .
H80B H 0.9711 0.1457 0.6883 0.232 Uiso 1 1 calc R U . . .
C79 C 0.949(3) 0.062(3) 0.6540(15) 0.159(17) Uani 1 1 d . . . . .
H79A H 0.9 0.0607 0.6736 0.191 Uiso 1 1 calc R U . . .
H79B H 0.9698 0.0105 0.6506 0.191 Uiso 1 1 calc R U . . .
C76 C 0.8599(17) 0.1328(19) 0.6048(12) 0.120(12) Uani 1 1 d . . . . .
H76A H 0.8498 0.1721 0.6263 0.18 Uiso 1 1 calc R U . . .
H76B H 0.8578 0.1546 0.5743 0.18 Uiso 1 1 calc R U . . .
H76C H 0.822 0.0956 0.6121 0.18 Uiso 1 1 calc R U . . .
C84 C 0.946(3) 0.038(2) 0.5732(19) 0.18(2) Uani 1 1 d . . . . .
H84A H 0.9246 0.0579 0.5459 0.216 Uiso 1 1 calc R U . . .
H84B H 0.9174 -0.0056 0.5859 0.216 Uiso 1 1 calc R U . . .
C83 C 1.028(2) 0.0145(17) 0.5607(13) 0.123(12) Uani 1 1 d . . . . .
H83A H 1.0408 -0.0255 0.5829 0.148 Uiso 1 1 calc R U . . .
H83B H 1.0337 -0.0077 0.5311 0.148 Uiso 1 1 calc R U . . .
C96 C 0.6082(18) 1.3975(15) 0.0259(11) 0.125(13) Uani 1 1 d . . . . .
H96A H 0.5793 1.3925 0.0012 0.187 Uiso 1 1 calc R U . . .
H96B H 0.6381 1.4415 0.0196 0.187 Uiso 1 1 calc R U . . .
H96C H 0.6419 1.3531 0.0289 0.187 Uiso 1 1 calc R U . . .
C100 C 0.497(3) 1.464(3) 0.0611(17) 0.187(15) Uani 1 1 d . U . . .
H10N H 0.5126 1.5115 0.071 0.225 Uiso 1 1 calc R U . . .
H10P H 0.4977 1.4707 0.0281 0.225 Uiso 1 1 calc R U . . .
C99 C 0.422(3) 1.456(3) 0.0805(16) 0.203(16) Uani 1 1 d . U . . .
H99A H 0.3896 1.471 0.057 0.243 Uiso 1 1 calc R U . . .
H99B H 0.4097 1.4925 0.1041 0.243 Uiso 1 1 calc DR U . . .
C95 C 0.330(2) 1.3647(18) 0.0838(12) 0.128(13) Uani 1 1 d . . . . .
H95A H 0.3145 1.3162 0.0975 0.192 Uiso 1 1 calc R U . . .
H95B H 0.2892 1.4025 0.0919 0.192 Uiso 1 1 calc R U . . .
H95C H 0.3396 1.3622 0.0511 0.192 Uiso 1 1 calc R U . . .
C98 C 0.388(3) 1.387(3) 0.1526(17) 0.23(3) Uani 1 1 d D U . . .
H98A H 0.3761 1.4399 0.16 0.276 Uiso 1 1 calc DR U . . .
H98B H 0.3427 1.3597 0.1649 0.276 Uiso 1 1 calc R U . . .
C97 C 0.447(2) 1.360(2) 0.1759(12) 0.149(12) Uani 1 1 d D U . . .
H97A H 0.4268 1.3217 0.199 0.179 Uiso 1 1 calc R U . . .
H97B H 0.4624 1.401 0.192 0.179 Uiso 1 1 calc R U . . .
C94 C 0.5320(18) 1.258(2) 0.1770(12) 0.120(12) Uani 1 1 d . . . . .
H94A H 0.4898 1.2258 0.1801 0.18 Uiso 1 1 calc R U . . .
H94B H 0.5775 1.2326 0.1618 0.18 Uiso 1 1 calc R U . . .
H94C H 0.5407 1.2714 0.2068 0.18 Uiso 1 1 calc R U . . .
C102 C 0.581(3) 1.375(3) 0.1464(14) 0.19(2) Uani 1 1 d . . . . .
H10R H 0.5718 1.4107 0.1705 0.224 Uiso 1 1 calc R U . . .
H10S H 0.6264 1.3432 0.1509 0.224 Uiso 1 1 calc R U . . .
C101 C 0.594(3) 1.413(3) 0.1058(13) 0.164(19) Uani 1 1 d . . . . .
H10T H 0.6474 1.4027 0.0941 0.197 Uiso 1 1 calc R U . . .
H10U H 0.5881 1.4666 0.1122 0.197 Uiso 1 1 calc R U . . .
C92 C 0.515(4) 0.920(4) 0.294(3) 0.30(3) Uani 1 1 d . U . . .
H92A H 0.5462 0.8988 0.3171 0.36 Uiso 1 1 calc R U . . .
H92B H 0.4615 0.9155 0.307 0.36 Uiso 1 1 calc R U . . .
C93 C 0.532(4) 1.009(4) 0.283(2) 0.30(3) Uani 1 1 d D U . . .
H93A H 0.4845 1.0367 0.2772 0.358 Uiso 1 1 calc R U . . .
H93B H 0.5472 1.0293 0.31 0.358 Uiso 1 1 calc R U . . .
C85 C 0.571(2) 1.104(2) 0.2318(15) 0.162(17) Uani 1 1 d . . . . .
H85A H 0.608 1.1187 0.2059 0.243 Uiso 1 1 calc R U . . .
H85B H 0.5204 1.1101 0.2234 0.243 Uiso 1 1 calc R U . . .
H85C H 0.5744 1.1356 0.2567 0.243 Uiso 1 1 calc R U . . .
C88 C 0.668(3) 1.018(3) 0.2635(19) 0.221(17) Uani 1 1 d . U . . .
H88A H 0.6869 1.0684 0.2626 0.265 Uiso 1 1 calc R U . . .
H88B H 0.662 0.9977 0.2951 0.265 Uiso 1 1 calc R U . . .
C89 C 0.726(3) 0.966(3) 0.2330(19) 0.220(16) Uani 1 1 d . U . . .
H89A H 0.7498 0.995 0.2062 0.264 Uiso 1 1 calc R U . . .
H89B H 0.7662 0.945 0.2502 0.264 Uiso 1 1 calc R U . . .
C90 C 0.680(4) 0.841(3) 0.258(2) 0.23(2) Uani 1 1 d . U . . .
H90A H 0.6887 0.8624 0.286 0.282 Uiso 1 1 calc R U . . .
H90B H 0.7178 0.7997 0.2507 0.282 Uiso 1 1 calc R U . . .
C91 C 0.596(3) 0.814(3) 0.262(2) 0.23(2) Uani 1 1 d . U . . .
H91A H 0.5951 0.7763 0.2395 0.28 Uiso 1 1 calc R U . . .
H91B H 0.5828 0.7887 0.2921 0.28 Uiso 1 1 calc R U . . .
C87 C 0.472(3) 0.828(4) 0.2528(18) 0.29(4) Uani 1 1 d D . . . .
H87A H 0.4848 0.7997 0.2258 0.429 Uiso 1 1 calc R U . . .
H87B H 0.4676 0.7938 0.2795 0.429 Uiso 1 1 calc R U . . .
H87C H 0.4248 0.8573 0.2516 0.429 Uiso 1 1 calc R U . . .
C86 C 0.740(3) 0.873(2) 0.1819(17) 0.20(2) Uani 1 1 d . . . . .
H86A H 0.7205 0.831 0.1689 0.298 Uiso 1 1 calc R U . . .
H86B H 0.7517 0.9123 0.1585 0.298 Uiso 1 1 calc R U . . .
H86C H 0.786 0.8559 0.1945 0.298 Uiso 1 1 calc R U . . .
C69 C 0.841(3) 0.672(2) 0.3010(16) 0.175(19) Uani 1 1 d . . . . .
H69A H 0.8955 0.6673 0.2992 0.263 Uiso 1 1 calc R U . . .
H69B H 0.8266 0.7131 0.2801 0.263 Uiso 1 1 calc R U . . .
H69C H 0.8179 0.6831 0.3317 0.263 Uiso 1 1 calc R U . . .
C67 C 0.6888(19) 0.448(2) 0.3703(16) 0.18(2) Uani 1 1 d . . . . .
H67A H 0.6797 0.4859 0.3928 0.269 Uiso 1 1 calc R U . . .
H67B H 0.6405 0.4313 0.3645 0.269 Uiso 1 1 calc R U . . .
H67C H 0.7188 0.4056 0.3817 0.269 Uiso 1 1 calc R U . . .
C74 C 0.731(4) 0.620(4) 0.2932(18) 0.28(4) Uani 1 1 d . U . . .
H74A H 0.7154 0.6324 0.2632 0.341 Uiso 1 1 calc DR U . . .
H74B H 0.7146 0.6625 0.3124 0.341 Uiso 1 1 calc R U . . .
C75 C 0.696(4) 0.549(4) 0.314(2) 0.26(3) Uani 1 1 d . U . . .
H75A H 0.6632 0.5648 0.342 0.315 Uiso 1 1 calc R U . . .
H75B H 0.6613 0.5365 0.2936 0.315 Uiso 1 1 calc R U . . .
C73 C 0.844(4) 0.603(4) 0.238(3) 0.29(3) Uani 1 1 d . U . . .
H73A H 0.8022 0.613 0.2196 0.349 Uiso 1 1 calc DR U . . .
H73B H 0.8819 0.6408 0.2286 0.349 Uiso 1 1 calc R U . . .
C72 C 0.879(5) 0.525(4) 0.2329(16) 0.35(5) Uani 1 1 d . U . . .
H72A H 0.8639 0.5084 0.2049 0.418 Uiso 1 1 calc R U . . .
H72B H 0.9338 0.5304 0.2266 0.418 Uiso 1 1 calc R U . . .
C71 C 0.812(3) 0.409(3) 0.261(2) 0.28(3) Uani 1 1 d D U . . .
H71A H 0.8316 0.3568 0.2663 0.332 Uiso 1 1 calc R U . . .
H71B H 0.7978 0.4141 0.2302 0.332 Uiso 1 1 calc R U . . .
C70 C 0.743(4) 0.429(4) 0.297(2) 0.24(3) Uani 1 1 d . U . . .
H70A H 0.7001 0.4375 0.2798 0.283 Uiso 1 1 calc R U . . .
H70B H 0.7337 0.3821 0.3153 0.283 Uiso 1 1 calc R U . . .
C68 C 0.936(2) 0.414(3) 0.2581(17) 0.21(2) Uani 1 1 d . . . . .
H68A H 0.9795 0.4431 0.2604 0.31 Uiso 1 1 calc R U . . .
H68B H 0.9335 0.3726 0.2808 0.31 Uiso 1 1 calc R U . . .
H68C H 0.9412 0.3949 0.2281 0.31 Uiso 1 1 calc R U . . .
N16 N 0.6971(16) 0.8319(13) 0.4970(14) 0.164(15) Uani 1 1 d . . . . .
C16 C 0.7157(16) 0.7709(17) 0.4908(12) 0.107(11) Uani 1 1 d . . . . .
O126 O 0.941(3) 0.936(3) 0.1728(17) 0.212(19) Uiso 0.75 1 d D . P . .
O133 O 0.938(3) 0.779(4) 0.1975(19) 0.34(3) Uiso 1 1 d D . . . .
O140 O 0.916(7) 0.317(6) 0.151(4) 0.46(6) Uiso 0.75 1 d . . P . .
O141 O 0.697(6) 0.267(5) 0.238(3) 0.26(4) Uiso 0.5 1 d D . P . .
O128 O 0.520(5) 0.307(4) 0.359(3) 0.33(4) Uiso 0.7 1 d . . P . .
O129 O 0.539(5) 0.423(5) 0.273(3) 0.30(4) Uiso 0.55 1 d D . P . .
O121 O 0.978(6) 0.767(6) 0.815(3) 0.29(4) Uiso 0.5 1 d D . P . .
O134 O 0.296(4) 0.958(4) 0.307(2) 0.40(3) Uiso 1 1 d D . . . .
O132 O 0.802(9) 0.550(9) 0.129(5) 0.44(8) Uiso 0.5 1 d D . P . .
O130 O 0.478(5) 0.553(5) 0.251(4) 0.51(7) Uiso 0.75 1 d D . P . .
C140 C 0.841(10) 0.333(9) 0.137(5) 0.44(9) Uiso 0.75 1 d . . P . .
O145 O 0.643(8) 0.837(8) 0.339(5) 0.43(8) Uiso 0.5 1 d D . P . .
O124 O 0.187(5) 0.516(5) 0.005(3) 0.40(4) Uiso 0.75 1 d D . P . .
C130 C 0.410(4) 0.530(3) 0.236(2) 0.17(2) Uiso 0.75 1 d D . P . .
O142 O 0.814(12) 0.163(11) 0.282(7) 0.54(11) Uiso 0.5 1 d D . P . .
C145 C 0.685(7) 0.903(7) 0.347(5) 0.25(6) Uiso 0.5 1 d D . P . .
C134 C 0.367(6) 0.922(7) 0.314(5) 0.51(8) Uiso 1 1 d D . . . .
O123 O 0.473(8) 0.096(7) 0.419(5) 0.20(5) Uiso 0.25 1 d D . P . .
C135 C 0.350(8) 0.954(8) 0.363(5) 0.26(6) Uiso 0.5 1 d D . P A 1
O135 O 0.387(5) 0.992(5) 0.395(3) 0.26(4) Uiso 0.5 1 d D . P A 1
C137 C 0.292(4) 0.964(4) 0.441(3) 0.20(3) Uiso 0.75 1 d D . P B 2
O137 O 0.343(9) 1.017(9) 0.454(7) 0.50(11) Uiso 0.5 1 d D . P B 2
C129 C 0.546(6) 0.344(5) 0.288(3) 0.20(4) Uiso 0.55 1 d D . P . .
C142 C 0.881(15) 0.204(17) 0.254(10) 0.6(2) Uiso 0.5 1 d D . P . .
O125 O 1.035(4) 1.031(5) 0.219(2) 0.32(3) Uiso 0.75 1 d D . P . .
C128 C 0.591(9) 0.268(8) 0.326(5) 0.40(8) Uiso 0.7 1 d . . P . .
C121 C 0.938(7) 0.701(6) 0.834(4) 0.22(5) Uiso 0.5 1 d D . P . .
C124 C 0.132(8) 0.582(7) 0.004(5) 0.45(9) Uiso 0.75 1 d D . P . .
C123 C 0.482(10) 0.176(8) 0.412(6) 0.16(6) Uiso 0.25 1 d D . P . .
C132 C 0.791(13) 0.488(11) 0.101(7) 0.42(12) Uiso 0.5 1 d D . P . .
O131 O 0.663(8) 0.530(8) 0.203(5) 0.44(8) Uiso 0.5 1 d D . P . .
C126 C 0.945(7) 0.985(6) 0.207(3) 0.36(6) Uiso 0.75 1 d D . P . .
C125 C 1.011(12) 1.110(6) 0.225(7) 0.60(14) Uiso 0.75 1 d D . P . .
O122 O 0.818(4) 0.521(4) 0.856(3) 0.35(4) Uiso 0.75 1 d D . P . .
C122 C 0.881(5) 0.537(5) 0.824(3) 0.24(4) Uiso 0.75 1 d D . P . .
C131 C 0.719(7) 0.515(6) 0.164(4) 0.20(4) Uiso 0.5 1 d D . P . .
C141 C 0.774(7) 0.238(10) 0.240(6) 0.34(9) Uiso 0.5 1 d D . P . .
C133 C 0.958(7) 0.706(5) 0.179(4) 0.35(6) Uiso 0.75 1 d D . P . .
O127 O 0.679(7) 0.031(7) 0.379(4) 0.18(4) Uiso 0.25 1 d D . P . .
C127 C 0.680(9) 0.091(8) 0.408(5) 0.14(5) Uiso 0.25 1 d D . P . .
O144 O 0.668(7) 0.864(7) 0.382(4) 0.16(4) Uiso 0.25 1 d D . P . .
C144 C 0.598(9) 0.900(13) 0.405(8) 0.25(11) Uiso 0.25 1 d D . P . .
O143 O 0.546(7) 0.902(7) 0.491(4) 0.38(6) Uiso 0.5 1 d D . P . .
C143 C 0.542(8) 0.904(8) 0.443(4) 0.27(6) Uiso 0.5 1 d D . P . .
C138 C 1.002(10) 0.590(10) 0.111(6) 0.17(7) Uiso 0.25 1 d D . P . .
C139 C 0.980(8) 0.556(8) 0.092(5) 0.11(4) Uiso 0.25 1 d D . P . .
O139 O 1.011(9) 0.498(8) 0.062(5) 0.25(7) Uiso 0.25 1 d D . P . .
O138 O 0.985(8) 0.639(8) 0.149(5) 0.20(5) Uiso 0.25 1 d D . P . .
O136 O 0.326(7) 0.954(7) 0.478(5) 0.29(5) Uiso 0.5 1 d D . P . .
C136 C 0.346(17) 0.951(17) 0.525(6) 0.6(2) Uiso 0.5 1 d D . P B .

loop_
_atom_site_aniso_label
_atom_site_aniso_U_11
_atom_site_aniso_U_22
_atom_site_aniso_U_33
_atom_site_aniso_U_23
_atom_site_aniso_U_13
_atom_site_aniso_U_12
Re1 0.0621(6) 0.0433(5) 0.0617(6) -0.0025(4) 0.0190(5) -0.0112(4)
Re6 0.0717(7) 0.0340(5) 0.0947(8) 0.0032(5) 0.0216(6) 0.0028(4)
Re5 0.0589(6) 0.0617(6) 0.0920(8) -0.0209(6) 0.0116(6) -0.0165(5)
Re4 0.0677(6) 0.0460(5) 0.0730(7) -0.0150(5) 0.0298(5) -0.0023(4)
Re2 0.0399(5) 0.0432(5) 0.1159(9) -0.0092(5) 0.0071(5) 0.0043(4)
Re3 0.0637(6) 0.0314(4) 0.0840(7) -0.0128(4) 0.0048(5) -0.0104(4)
Fe6 0.054(3) 0.030(2) 0.066(3) -0.0107(19) 0.023(2) -0.0056(18)
Fe1 0.039(2) 0.0278(18) 0.059(3) -0.0063(18) 0.0169(19) -0.0051(16)
Fe9 0.068(2) 0.0444(18) 0.094(3) 0.0050(17) 0.027(2) -0.0106(16)
Fe10 0.056(2) 0.060(2) 0.117(3) -0.011(2) 0.013(2) 0.0070(17)
Fe3 0.084(3) 0.0486(19) 0.089(3) -0.0216(18) 0.036(2) -0.0001(18)
Fe4 0.073(3) 0.062(2) 0.104(3) -0.006(2) 0.004(2) -0.0085(19)
Fe7 0.090(3) 0.081(3) 0.082(3) -0.012(2) 0.005(2) 0.003(2)
Fe8 0.092(3) 0.0423(18) 0.106(3) -0.0247(19) 0.031(2) -0.0094(18)
Fe5 0.072(2) 0.0300(15) 0.093(3) 0.0013(16) 0.010(2) -0.0078(15)
Fe2 0.049(2) 0.0514(19) 0.102(3) -0.0045(18) 0.0142(19) -0.0148(15)
N23 0.22(3) 0.090(19) 0.11(2) -0.051(17) 0.03(2) -0.05(2)
N24 0.12(2) 0.066(15) 0.15(2) 0.002(15) 0.008(17) -0.033(14)
N22 0.14(2) 0.075(17) 0.21(3) -0.016(19) -0.04(2) -0.008(17)
N19 0.089(16) 0.063(12) 0.080(15) 0.017(10) -0.018(12) -0.007(11)
N17 0.057(12) 0.046(10) 0.066(13) -0.009(9) 0.017(9) -0.027(9)
N20 0.056(13) 0.049(11) 0.119(19) 0.004(12) -0.003(13) -0.028(10)
N18 0.069(13) 0.056(11) 0.068(13) 0.011(10) -0.008(10) -0.001(10)
N12 0.081(16) 0.063(13) 0.089(17) -0.009(12) -0.012(13) -0.003(12)
N14 0.11(2) 0.14(2) 0.12(2) -0.024(19) -0.012(15) 0.013(18)
N10 0.040(11) 0.054(12) 0.109(17) -0.007(11) 0.003(10) -0.001(9)
N11 0.047(11) 0.036(9) 0.087(12) 0.000(9) 0.004(9) 0.005(8)
N13 0.061(16) 0.14(2) 0.20(3) -0.07(2) 0.027(18) 0.043(16)
N5 0.063(14) 0.076(15) 0.104(19) 0.011(13) -0.017(13) -0.010(12)
N21 0.055(12) 0.030(9) 0.098(15) -0.030(9) 0.021(11) 0.000(8)
N3 0.065(14) 0.051(12) 0.106(18) -0.001(12) 0.005(12) -0.002(10)
N8 0.13(2) 0.14(2) 0.10(2) 0.006(18) -0.008(17) -0.09(2)
N7 0.14(3) 0.36(6) 0.20(3) 0.18(4) -0.09(3) -0.16(3)
N6 0.36(6) 0.13(3) 0.19(4) 0.01(3) 0.20(4) 0.01(3)
N4 0.112(18) 0.043(11) 0.069(14) -0.011(10) 0.028(12) -0.012(12)
N1 0.046(9) 0.045(9) 0.029(8) 0.001(7) 0.010(7) -0.018(7)
N2 0.055(12) 0.072(13) 0.101(17) 0.039(12) -0.035(10) -0.005(10)
N15 0.085(14) 0.041(10) 0.092(16) 0.015(10) 0.012(12) 0.001(9)
N9 0.039(10) 0.039(9) 0.063(12) 0.008(8) -0.002(9) 0.011(8)
N47 0.23(4) 0.13(3) 0.12(3) 0.00(2) -0.05(2) 0.02(3)
N46 0.11(2) 0.089(18) 0.16(3) 0.006(18) 0.037(19) 0.034(17)
N48 0.14(2) 0.041(12) 0.21(3) 0.030(16) 0.05(2) 0.002(14)
N45 0.090(15) 0.040(10) 0.091(13) -0.013(10) -0.021(12) 0.003(10)
N44 0.086(15) 0.046(11) 0.088(16) -0.005(10) 0.016(12) -0.004(11)
N41 0.071(13) 0.030(9) 0.077(14) -0.006(9) 0.024(10) -0.012(9)
N42 0.090(17) 0.080(16) 0.084(18) -0.007(13) 0.018(14) 0.029(13)
N43 0.082(15) 0.041(10) 0.091(16) 0.006(10) 0.020(12) -0.026(10)
N36 0.071(15) 0.084(16) 0.111(19) -0.047(14) 0.004(13) 0.012(12)
N39 0.15(3) 0.10(2) 0.16(3) -0.009(19) 0.00(2) -0.05(2)
N38 0.12(2) 0.11(2) 0.21(3) 0.01(2) -0.05(2) -0.050(19)
N40 0.20(4) 0.18(4) 0.19(4) -0.10(3) 0.01(3) -0.03(3)
N34 0.078(14) 0.039(10) 0.108(17) -0.032(11) 0.026(12) -0.004(10)
N35 0.091(17) 0.110(18) 0.053(13) -0.025(12) 0.001(11) 0.026(14)
N29 0.11(2) 0.13(2) 0.102(19) -0.053(17) -0.011(14) 0.019(17)
N30 0.15(3) 0.095(19) 0.18(3) -0.016(19) 0.13(2) -0.009(18)
N32 0.11(2) 0.12(2) 0.098(19) -0.024(16) 0.002(15) 0.021(17)
N28 0.109(18) 0.051(12) 0.080(16) -0.014(11) 0.028(13) -0.024(12)
N25 0.039(10) 0.033(9) 0.102(16) 0.001(10) 0.016(10) -0.003(8)
N26 0.097(16) 0.062(13) 0.074(14) -0.028(11) 0.038(12) -0.027(12)
N27 0.078(13) 0.060(12) 0.073(14) -0.015(10) 0.004(10) 0.011(10)
N33 0.055(12) 0.045(10) 0.035(10) 0.000(8) 0.006(9) 0.009(9)
N31 0.077(14) 0.062(12) 0.060(12) -0.003(10) 0.003(9) 0.016(11)
N70 0.078(18) 0.092(19) 0.16(3) 0.015(19) -0.002(18) 0.005(15)
N71 0.082(17) 0.053(13) 0.16(3) -0.006(15) 0.011(17) -0.012(12)
N72 0.069(15) 0.090(17) 0.12(2) -0.010(15) -0.019(14) -0.004(13)
N37 0.064(13) 0.054(11) 0.080(11) -0.008(10) -0.002(11) -0.015(10)
N69 0.062(14) 0.085(16) 0.11(2) 0.000(15) 0.025(13) -0.023(12)
N68 0.099(18) 0.042(11) 0.083(16) 0.005(10) 0.020(14) 0.011(12)
N67 0.093(19) 0.065(15) 0.15(3) -0.016(16) 0.043(17) -0.006(13)
N50 0.080(19) 0.097(19) 0.15(3) -0.05(2) 0.029(18) -0.032(16)
N49 0.060(15) 0.074(15) 0.13(2) -0.009(15) -0.023(14) 0.022(12)
N51 0.082(16) 0.068(14) 0.101(19) 0.012(13) -0.014(15) -0.019(13)
N53 0.087(17) 0.064(14) 0.12(2) -0.031(15) 0.046(15) 0.001(12)
N52 0.126(19) 0.049(12) 0.085(17) -0.009(11) 0.067(14) 0.011(13)
N54 0.15(3) 0.078(17) 0.077(17) -0.037(14) 0.035(17) -0.030(17)
N58 0.083(17) 0.049(12) 0.14(2) 0.004(14) -0.004(15) -0.018(12)
N59 0.13(2) 0.067(16) 0.16(3) 0.004(17) 0.00(2) -0.048(16)
N60 0.076(16) 0.061(14) 0.12(2) -0.009(13) -0.029(15) -0.014(12)
N64 0.13(2) 0.094(19) 0.12(2) -0.036(17) 0.073(18) -0.017(18)
N65 0.11(2) 0.051(13) 0.17(3) -0.024(15) 0.02(2) -0.007(14)
N66 0.14(2) 0.091(17) 0.047(14) 0.009(12) 0.014(14) 0.009(16)
N62 0.11(2) 0.15(3) 0.18(3) -0.078(18) -0.06(2) 0.052(18)
N61 0.22(2) 0.11(2) 0.073(17) -0.035(16) 0.002(16) -0.031(19)
N63 0.18(3) 0.10(2) 0.12(2) 0.037(19) 0.05(2) 0.05(2)
N56 0.09(2) 0.12(2) 0.13(2) -0.048(19) 0.037(17) -0.028(17)
N57 0.16(3) 0.060(15) 0.26(3) 0.045(18) -0.12(3) -0.017(17)
N55 0.086(18) 0.081(17) 0.17(3) -0.039(18) -0.009(18) 0.006(15)
C19 0.047(6) 0.048(6) 0.046(6) -0.003(4) -0.006(5) 0.000(5)
C22 0.119(13) 0.118(13) 0.119(13) -0.005(5) -0.014(5) -0.006(5)
C23 0.08(2) 0.077(19) 0.16(3) -0.04(2) 0.03(2) -0.024(16)
C24 0.10(2) 0.020(11) 0.16(3) -0.023(14) 0.04(2) -0.016(12)
C18 0.059(7) 0.054(7) 0.056(7) -0.003(5) -0.006(5) -0.003(5)
C17 0.029(11) 0.039(12) 0.10(2) 0.007(12) 0.013(11) 0.002(10)
C20 0.065(17) 0.067(16) 0.074(18) -0.001(13) 0.021(14) -0.020(13)
C13 0.08(2) 0.057(17) 0.20(4) 0.00(2) 0.00(2) 0.031(16)
C11 0.065(8) 0.063(8) 0.070(8) -0.002(5) -0.005(5) 0.000(5)
C10 0.031(12) 0.052(14) 0.13(2) -0.015(14) -0.006(13) -0.023(11)
C12 0.045(14) 0.037(12) 0.11(2) 0.010(13) -0.032(14) 0.007(10)
C14 0.112(12) 0.113(12) 0.114(12) -0.009(5) -0.014(5) -0.006(5)
C5 0.08(2) 0.057(16) 0.11(2) -0.031(15) -0.016(18) 0.018(15)
C21 0.039(13) 0.033(11) 0.11(2) -0.027(12) 0.002(13) 0.008(10)
C1 0.037(6) 0.031(5) 0.029(5) -0.003(4) 0.000(4) -0.004(4)
C3 0.075(18) 0.045(14) 0.11(2) 0.020(14) 0.012(16) -0.021(13)
C2 0.044(6) 0.046(6) 0.050(6) -0.002(5) -0.002(4) -0.007(5)
C4 0.058(15) 0.060(15) 0.061(16) 0.005(12) 0.022(12) -0.010(12)
C6 0.28(5) 0.063(18) 0.10(3) 0.033(18) 0.10(3) 0.00(2)
C7 0.105(12) 0.106(12) 0.106(12) -0.001(5) -0.014(5) -0.009(5)
C8 0.057(17) 0.14(3) 0.09(2) -0.022(19) 0.013(15) -0.062(18)
C15 0.051(6) 0.053(6) 0.054(7) -0.007(5) -0.011(5) 0.001(4)
C9 0.053(14) 0.040(11) 0.051(14) 0.007(10) -0.003(11) -0.009(10)
C46 0.063(19) 0.068(18) 0.19(4) 0.01(2) 0.05(2) -0.005(15)
C45 0.065(8) 0.064(8) 0.069(8) -0.001(5) -0.005(5) -0.005(5)
C48 0.09(2) 0.042(14) 0.13(3) 0.011(15) 0.006(18) 0.015(14)
C47 0.127(15) 0.125(15) 0.127(15) -0.010(5) -0.016(5) -0.006(5)
C44 0.088(18) 0.016(9) 0.086(18) 0.006(10) 0.013(14) -0.010(10)
C41 0.039(13) 0.062(15) 0.088(19) -0.009(13) 0.037(12) -0.022(11)
C43 0.057(15) 0.039(12) 0.11(2) 0.010(12) 0.018(15) -0.026(11)
C42 0.068(17) 0.084(19) 0.053(17) 0.031(14) 0.011(14) 0.028(15)
C34 0.076(18) 0.051(14) 0.11(2) -0.046(14) 0.040(15) -0.013(13)
C35 0.090(19) 0.11(2) 0.070(17) -0.069(15) 0.038(14) -0.010(16)
C36 0.09(2) 0.085(19) 0.064(18) -0.011(15) 0.005(15) -0.002(17)
C39 0.09(2) 0.12(3) 0.12(3) -0.01(2) 0.063(18) -0.035(19)
C38 0.071(19) 0.09(2) 0.12(3) -0.005(18) -0.010(17) -0.015(16)
C40 0.09(3) 0.16(4) 0.16(4) -0.07(3) 0.03(2) 0.01(2)
C25 0.040(12) 0.018(9) 0.11(2) 0.013(11) 0.001(13) 0.005(9)
C30 0.09(2) 0.074(18) 0.13(3) -0.022(18) 0.02(2) -0.012(16)
C26 0.047(13) 0.046(13) 0.11(2) -0.038(13) 0.029(13) -0.002(11)
C27 0.065(7) 0.065(7) 0.065(8) -0.005(5) -0.003(5) -0.005(5)
C28 0.053(14) 0.062(15) 0.064(16) -0.016(13) 0.017(12) 0.014(12)
C32 0.076(18) 0.060(15) 0.11(2) -0.041(15) 0.015(16) 0.011(14)
C29 0.087(9) 0.084(9) 0.085(9) -0.006(5) -0.011(5) -0.002(5)
C33 0.076(18) 0.046(13) 0.046(15) 0.005(11) 0.036(13) 0.012(12)
C31 0.056(7) 0.055(7) 0.058(7) -0.007(5) -0.004(5) -0.002(5)
C114 0.19(4) 0.11(3) 0.15(3) 0.05(2) 0.04(3) -0.03(3)
C119 0.149(15) 0.148(15) 0.151(15) -0.007(5) -0.023(5) -0.009(5)
C120 0.19(5) 0.48(11) 0.10(3) 0.03(4) -0.04(4) -0.08(6)
C118 0.10(3) 0.27(5) 0.25(5) -0.16(5) 0.08(3) -0.02(3)
C117 0.180(19) 0.178(19) 0.180(19) -0.010(5) -0.025(6) -0.009(5)
C115 0.25(3) 0.25(3) 0.25(3) -0.013(5) -0.036(6) -0.013(5)
C116 0.28(6) 0.040(18) 0.37(5) 0.01(3) -0.19(6) 0.03(3)
C112 0.20(4) 0.12(3) 0.12(3) -0.03(3) -0.01(3) 0.03(3)
C105 0.11(3) 0.09(2) 0.11(3) 0.03(2) 0.02(2) -0.004(19)
C37 0.069(8) 0.069(8) 0.074(8) -0.008(5) -0.010(5) -0.006(5)
C103 0.11(3) 0.08(2) 0.15(3) -0.02(2) 0.01(2) -0.026(18)
C106 0.16(4) 0.042(17) 0.22(5) 0.05(2) -0.01(4) -0.02(2)
C107 0.12(3) 0.11(3) 0.16(4) 0.03(3) 0.00(3) 0.01(2)
C104 0.10(3) 0.12(3) 0.12(3) 0.01(2) 0.02(2) -0.01(2)
C111 0.10(3) 0.07(2) 0.24(5) -0.02(3) 0.01(3) -0.03(2)
C110 0.08(2) 0.13(3) 0.13(3) -0.01(2) 0.00(2) -0.03(2)
C113 0.16(3) 0.08(2) 0.14(3) -0.03(2) 0.05(3) -0.02(2)
C109 0.10(3) 0.16(4) 0.17(4) -0.04(3) 0.07(3) -0.06(3)
C108 0.17(4) 0.09(2) 0.11(3) -0.001(19) 0.07(3) -0.06(2)
C52 0.20(5) 0.16(5) 0.20(6) -0.05(4) -0.02(4) -0.05(4)
C53 0.14(4) 0.11(3) 0.27(7) 0.01(4) 0.00(4) -0.03(3)
C49 0.11(3) 0.16(3) 0.09(3) 0.01(2) -0.01(2) 0.03(2)
C51 0.09(2) 0.051(15) 0.18(3) 0.008(18) -0.06(2) -0.012(15)
C54 0.15(4) 0.15(4) 0.14(4) 0.06(3) 0.01(3) -0.01(3)
C55 0.26(6) 0.13(3) 0.13(4) 0.02(3) 0.08(4) -0.07(4)
C50 0.11(3) 0.17(4) 0.13(3) -0.02(3) 0.02(2) -0.01(3)
C56 0.11(3) 0.21(5) 0.26(6) -0.08(5) -0.03(4) 0.09(4)
C57 0.10(3) 0.15(4) 0.20(5) -0.01(3) 0.00(3) 0.01(3)
C58 0.10(2) 0.057(17) 0.19(4) -0.008(19) 0.05(2) -0.025(16)
C66 0.17(4) 0.11(3) 0.13(4) -0.03(3) 0.11(3) -0.01(3)
C65 0.19(4) 0.15(4) 0.11(3) 0.00(3) 0.03(3) -0.08(4)
C60 0.17(4) 0.10(2) 0.10(3) 0.000(19) -0.03(3) 0.00(3)
C64 0.15(3) 0.12(3) 0.16(4) -0.05(3) 0.03(3) -0.05(3)
C63 0.25(5) 0.08(2) 0.11(3) -0.04(2) 0.06(3) -0.04(3)
C59 0.12(3) 0.054(16) 0.14(3) -0.036(18) 0.02(2) -0.007(16)
C62 0.096(9) 0.091(9) 0.096(9) -0.005(5) -0.009(5) -0.006(5)
C61 0.07(2) 0.09(2) 0.29(5) -0.03(3) 0.04(3) -0.009(16)
C78 0.16(3) 0.08(2) 0.12(3) -0.026(19) 0.04(3) -0.04(2)
C82 0.23(6) 0.11(3) 0.21(5) -0.09(3) 0.02(4) 0.07(3)
C81 0.29(6) 0.11(3) 0.20(5) -0.04(3) -0.02(4) 0.14(4)
C77 0.17(4) 0.12(3) 0.19(4) -0.04(3) -0.03(3) 0.00(3)
C80 0.35(8) 0.09(3) 0.16(5) 0.00(3) -0.08(5) -0.08(4)
C79 0.18(4) 0.14(4) 0.14(4) 0.03(3) 0.02(3) -0.01(3)
C76 0.08(2) 0.13(3) 0.14(3) 0.02(2) -0.01(2) -0.04(2)
C84 0.14(4) 0.10(3) 0.31(7) -0.06(4) -0.03(4) -0.04(3)
C83 0.16(4) 0.08(2) 0.14(3) 0.01(2) -0.04(3) -0.03(2)
C96 0.13(3) 0.064(18) 0.15(3) -0.020(19) 0.06(2) -0.003(18)
C100 0.189(16) 0.186(16) 0.187(16) -0.010(5) -0.026(5) -0.010(5)
C99 0.200(16) 0.202(17) 0.205(17) -0.010(5) -0.027(5) -0.011(5)
C95 0.13(3) 0.10(3) 0.13(3) -0.01(2) 0.04(3) 0.01(2)
C98 0.23(3) 0.23(3) 0.23(3) -0.015(5) -0.032(6) -0.013(5)
C97 0.21(3) 0.10(3) 0.11(3) -0.03(2) 0.05(2) 0.02(3)
C94 0.10(3) 0.14(3) 0.12(3) -0.02(3) 0.00(2) -0.01(2)
C102 0.19(4) 0.26(6) 0.11(3) -0.01(3) 0.02(3) -0.15(4)
C101 0.22(5) 0.20(4) 0.07(3) 0.01(3) 0.01(3) -0.09(4)
C92 0.30(3) 0.30(3) 0.30(3) -0.016(5) -0.043(6) -0.016(5)
C93 0.30(3) 0.30(3) 0.30(3) -0.017(5) -0.043(6) -0.017(5)
C85 0.13(3) 0.11(3) 0.24(5) -0.04(3) -0.04(3) 0.04(3)
C88 0.220(17) 0.221(17) 0.221(17) -0.013(5) -0.032(5) -0.011(5)
C89 0.219(17) 0.220(17) 0.219(17) -0.012(5) -0.031(5) -0.011(5)
C90 0.24(2) 0.23(2) 0.23(2) -0.010(5) -0.033(6) -0.013(5)
C91 0.22(3) 0.22(6) 0.26(7) 0.00(4) -0.04(4) 0.02(4)
C87 0.25(7) 0.38(9) 0.23(6) -0.13(6) 0.11(5) -0.23(7)
C86 0.19(5) 0.14(4) 0.26(6) -0.07(4) -0.01(4) 0.05(3)
C69 0.20(5) 0.10(3) 0.22(5) 0.00(3) -0.02(4) 0.01(3)
C67 0.10(3) 0.12(3) 0.28(5) 0.00(3) 0.11(3) -0.04(2)
C74 0.48(13) 0.23(6) 0.17(5) 0.05(4) -0.15(7) -0.01(6)
C75 0.26(3) 0.26(3) 0.26(3) -0.014(5) -0.038(7) -0.014(5)
C73 0.29(3) 0.29(3) 0.29(3) -0.016(5) -0.041(7) -0.016(5)
C72 0.62(15) 0.25(5) 0.11(3) 0.10(3) 0.09(6) 0.01(7)
C71 0.27(7) 0.27(8) 0.29(8) -0.09(6) 0.00(5) -0.05(6)
C70 0.24(3) 0.24(3) 0.24(3) -0.013(5) -0.034(6) -0.014(5)
C68 0.12(4) 0.27(6) 0.23(5) -0.09(5) 0.05(4) -0.06(4)
N16 0.12(2) 0.045(14) 0.32(5) -0.03(2) 0.00(3) 0.032(15)
C16 0.070(19) 0.08(2) 0.17(3) -0.03(2) -0.013(19) 0.040(16)

loop_
_atom_type_symbol
_atom_type_description
_atom_type_scat_dispersion_real
_atom_type_scat_dispersion_imag
_atom_type_scat_source
Fe Fe 0.3463 0.8444 'International Tables Vol C Tables 4.2.6.8 and 6.1.1.4'
Re Re -1.0185 7.231 'International Tables Vol C Tables 4.2.6.8 and 6.1.1.4'
C C 0.0033 0.0016 'International Tables Vol C Tables 4.2.6.8 and 6.1.1.4'
H H 0 0 'International Tables Vol C Tables 4.2.6.8 and 6.1.1.4'
N N 0.0061 0.0033 'International Tables Vol C Tables 4.2.6.8 and 6.1.1.4'
O O 0.0106 0.006 'International Tables Vol C Tables 4.2.6.8 and 6.1.1.4'

loop_
_geom_angle_atom_site_label_1
_geom_angle_atom_site_label_2
_geom_angle_atom_site_label_3
_geom_angle
_geom_angle_site_symmetry_1
_geom_angle_site_symmetry_3
C3 Re1 C8 76.8(10) . .
C3 Re1 C6 145.7(9) . .
C8 Re1 C6 73.2(12) . .
C3 Re1 C1 73.3(8) . .
C8 Re1 C1 131.4(9) . .
C6 Re1 C1 140.3(9) . .
C3 Re1 C2 92.4(10) . .
C8 Re1 C2 69.9(10) . .
C6 Re1 C2 92.6(15) . .
C1 Re1 C2 74.0(7) . .
C3 Re1 C5 87.0(9) . .
C8 Re1 C5 140.9(12) . .
C6 Re1 C5 106.2(15) . .
C1 Re1 C5 74.4(9) . .
C2 Re1 C5 147.1(10) . .
C3 Re1 C4 145.1(8) . .
C8 Re1 C4 132.7(10) . .
C6 Re1 C4 69.2(9) . .
C1 Re1 C4 72.3(7) . .
C2 Re1 C4 84.1(9) . .
C5 Re1 C4 78.0(9) . .
C3 Re1 C7 77.9(12) . .
C8 Re1 C7 71.4(13) . .
C6 Re1 C7 77.1(15) . .
C1 Re1 C7 135.3(10) . .
C2 Re1 C7 141.3(11) . .
C5 Re1 C7 70.5(12) . .
C4 Re1 C7 124.4(11) . .
C43 Re6 C44 144.0(8) . .
C43 Re6 C41 71.7(8) . .
C44 Re6 C41 72.4(8) . .
C43 Re6 C45 80.3(10) . .
C44 Re6 C45 93.7(10) . .
C41 Re6 C45 77.1(10) . .
C43 Re6 C48 68.2(9) . .
C44 Re6 C48 147.7(9) . .
C41 Re6 C48 139.9(9) . .
C45 Re6 C48 94.9(11) . .
C43 Re6 C42 80.9(10) . .
C44 Re6 C42 88.4(9) . .
C41 Re6 C42 75.8(9) . .
C45 Re6 C42 150.7(9) . .
C48 Re6 C42 98.8(10) . .
C43 Re6 C47 132.0(13) . .
C44 Re6 C47 73.9(13) . .
C41 Re6 C47 132.1(13) . .
C45 Re6 C47 138.1(13) . .
C48 Re6 C47 79.0(14) . .
C42 Re6 C47 70.3(12) . .
C43 Re6 C46 130.0(10) . .
C44 Re6 C46 78.4(8) . .
C41 Re6 C46 133.3(11) . .
C45 Re6 C46 69.2(12) . .
C48 Re6 C46 75.8(10) . .
C42 Re6 C46 139.4(12) . .
C47 Re6 C46 69.1(15) . .
C39 Re5 C38 77.2(12) . .
C39 Re5 C37 125.7(11) . .
C38 Re5 C37 65.3(11) . .
C39 Re5 C33 134.3(12) . .
C38 Re5 C33 138.7(11) . .
C37 Re5 C33 73.5(9) . .
C39 Re5 C34 141.0(13) . .
C38 Re5 C34 94.3(10) . .
C37 Re5 C34 81.6(10) . .
C33 Re5 C34 75.6(9) . .
C39 Re5 C40 71.4(15) . .
C38 Re5 C40 77.8(14) . .
C37 Re5 C40 130.8(14) . .
C33 Re5 C40 131.3(11) . .
C34 Re5 C40 69.5(13) . .
C39 Re5 C35 80.0(12) . .
C38 Re5 C35 150.5(12) . .
C37 Re5 C35 144.1(11) . .
C33 Re5 C35 70.7(10) . .
C34 Re5 C35 91.7(10) . .
C40 Re5 C35 77.5(13) . .
C39 Re5 C36 69.7(13) . .
C38 Re5 C36 100.4(11) . .
C37 Re5 C36 79.9(10) . .
C33 Re5 C36 75.2(10) . .
C34 Re5 C36 148.8(11) . .
C40 Re5 C36 140.4(14) . .
C35 Re5 C36 88.8(9) . .
C32 Re4 C25 131.8(10) . .
C32 Re4 C29 70.4(11) . .
C25 Re4 C29 133.2(10) . .
C32 Re4 C26 133.4(10) . .
C25 Re4 C26 71.6(8) . .
C29 Re4 C26 127.7(11) . .
C32 Re4 C30 75.9(11) . .
C25 Re4 C30 142.0(9) . .
C29 Re4 C30 75.2(12) . .
C26 Re4 C30 70.5(9) . .
C32 Re4 C28 76.3(9) . .
C25 Re4 C28 71.3(7) . .
C29 Re4 C28 78.3(10) . .
C26 Re4 C28 142.8(8) . .
C30 Re4 C28 146.6(9) . .
C32 Re4 C27 139.3(11) . .
C25 Re4 C27 76.4(9) . .
C29 Re4 C27 69.2(10) . .
C26 Re4 C27 77.8(10) . .
C30 Re4 C27 98.3(11) . .
C28 Re4 C27 90.9(9) . .
C32 Re4 C31 70.4(10) . .
C25 Re4 C31 76.3(9) . .
C29 Re4 C31 140.8(10) . .
C26 Re4 C31 81.4(10) . .
C30 Re4 C31 95.3(11) . .
C28 Re4 C31 92.4(9) . .
C27 Re4 C31 149.7(9) . .
C14 Re2 C12 72.6(12) . .
C14 Re2 C15 98.5(12) . .
C12 Re2 C15 80.2(8) . .
C14 Re2 C10 97.3(12) . .
C12 Re2 C10 80.5(9) . .
C15 Re2 C10 150.0(8) . .
C14 Re2 C9 143.2(12) . .
C12 Re2 C9 70.6(8) . .
C15 Re2 C9 75.6(7) . .
C10 Re2 C9 76.5(8) . .
C14 Re2 C11 144.2(12) . .
C12 Re2 C11 143.1(9) . .
C15 Re2 C11 90.6(9) . .
C10 Re2 C11 91.2(10) . .
C9 Re2 C11 72.5(9) . .
C14 Re2 C13 77.2(14) . .
C12 Re2 C13 132.8(12) . .
C15 Re2 C13 140.5(9) . .
C10 Re2 C13 68.1(9) . .
C9 Re2 C13 129.9(10) . .
C11 Re2 C13 73.9(12) . .
C14 Re2 C16 75.9(13) . .
C12 Re2 C16 131.3(11) . .
C15 Re2 C16 68.7(10) . .
C10 Re2 C16 140.2(10) . .
C9 Re2 C16 131.0(10) . .
C11 Re2 C16 75.4(11) . .
C13 Re2 C16 72.2(11) . .
C22 Re3 C23 75.7(14) . .
C22 Re3 C21 129.7(13) . .
C23 Re3 C21 69.0(9) . .
C22 Re3 C19 67.1(12) . .
C23 Re3 C19 95.8(11) . .
C21 Re3 C19 81.8(9) . .
C22 Re3 C24 73.0(14) . .
C23 Re3 C24 76.8(11) . .
C21 Re3 C24 128.6(9) . .
C19 Re3 C24 140.0(11) . .
C22 Re3 C20 76.6(13) . .
C23 Re3 C20 146.4(10) . .
C21 Re3 C20 144.6(9) . .
C19 Re3 C20 90.7(9) . .
C24 Re3 C20 77.1(9) . .
C22 Re3 C17 128.2(12) . .
C23 Re3 C17 142.9(9) . .
C21 Re3 C17 74.1(7) . .
C19 Re3 C17 74.3(8) . .
C24 Re3 C17 133.0(11) . .
C20 Re3 C17 70.5(8) . .
C22 Re3 C18 142.4(12) . .
C23 Re3 C18 102.0(12) . .
C21 Re3 C18 80.8(9) . .
C19 Re3 C18 148.6(8) . .
C24 Re3 C18 70.1(11) . .
C20 Re3 C18 88.5(10) . .
C17 Re3 C18 75.9(8) . .
N41 Fe6 N41 180 2_675 .
N41 Fe6 N25 91.5(7) 2_675 2_675
N41 Fe6 N25 88.5(7) . 2_675
N41 Fe6 N25 88.5(7) 2_675 .
N41 Fe6 N25 91.5(7) . .
N25 Fe6 N25 180 2_675 .
N41 Fe6 N33 90.2(8) 2_675 .
N41 Fe6 N33 89.8(8) . .
N25 Fe6 N33 91.0(7) 2_675 .
N25 Fe6 N33 89.0(7) . .
N41 Fe6 N33 89.8(8) 2_675 2_675
N41 Fe6 N33 90.2(8) . 2_675
N25 Fe6 N33 89.0(7) 2_675 2_675
N25 Fe6 N33 91.0(7) . 2_675
N33 Fe6 N33 180 . 2_675
N9 Fe1 N9 180 2_766 .
N9 Fe1 N17 89.4(7) 2_766 .
N9 Fe1 N17 90.6(8) . .
N9 Fe1 N17 90.6(8) 2_766 2_766
N9 Fe1 N17 89.4(7) . 2_766
N17 Fe1 N17 180.0(9) . 2_766
N9 Fe1 N1 89.9(7) 2_766 .
N9 Fe1 N1 90.1(7) . .
N17 Fe1 N1 88.3(7) . .
N17 Fe1 N1 91.7(7) 2_766 .
N9 Fe1 N1 90.1(7) 2_766 2_766
N9 Fe1 N1 89.9(7) . 2_766
N17 Fe1 N1 91.7(7) . 2_766
N17 Fe1 N1 88.3(7) 2_766 2_766
N1 Fe1 N1 180 . 2_766
N26 Fe9 N43 92.8(8) . .
N26 Fe9 N37 90.4(8) . 2_675
N43 Fe9 N37 88.6(8) . 2_675
N26 Fe9 N68 90.6(9) . .
N43 Fe9 N68 93.5(9) . .
N37 Fe9 N68 177.7(9) 2_675 .
N26 Fe9 N67 173.3(9) . .
N43 Fe9 N67 91.2(9) . .
N37 Fe9 N67 95.1(10) 2_675 .
N68 Fe9 N67 83.8(11) . .
N26 Fe9 N69 91.1(9) . .
N43 Fe9 N69 175.6(8) . .
N37 Fe9 N69 93.4(9) 2_675 .
N68 Fe9 N69 84.4(10) . .
N67 Fe9 N69 84.7(9) . .
N44 Fe10 N36 92.8(8) . .
N44 Fe10 N31 91.2(9) . 2_675
N36 Fe10 N31 88.9(9) . 2_675
N44 Fe10 N72 172.5(9) . .
N36 Fe10 N72 92.8(9) . .
N31 Fe10 N72 94.0(9) 2_675 .
N44 Fe10 N70 91.3(10) . .
N36 Fe10 N70 93.4(11) . .
N31 Fe10 N70 176.5(10) 2_675 .
N72 Fe10 N70 83.3(10) . .
N44 Fe10 N71 91.7(8) . .
N36 Fe10 N71 173.9(10) . .
N31 Fe10 N71 95.1(10) 2_675 .
N72 Fe10 N71 82.4(9) . .
N70 Fe10 N71 82.4(11) . .
N11 Fe3 N4 90.6(8) . .
N11 Fe3 N21 89.3(8) . 2_766
N4 Fe3 N21 89.7(8) . 2_766
N11 Fe3 N54 175.3(10) . .
N4 Fe3 N54 90.7(10) . .
N21 Fe3 N54 95.2(10) 2_766 .
N11 Fe3 N52 92.1(9) . .
N4 Fe3 N52 93.0(8) . .
N21 Fe3 N52 176.9(7) 2_766 .
N54 Fe3 N52 83.4(11) . .
N11 Fe3 N53 92.2(10) . .
N4 Fe3 N53 176.8(10) . .
N21 Fe3 N53 91.9(8) 2_766 .
N54 Fe3 N53 86.3(12) . .
N52 Fe3 N53 85.3(8) . .
N5 Fe4 N12 92.4(9) 2_766 .
N5 Fe4 N19 89.6(8) 2_766 .
N12 Fe4 N19 92.8(8) . .
N5 Fe4 N55 175.7(11) 2_766 .
N12 Fe4 N55 90.0(10) . .
N19 Fe4 N55 93.9(10) . .
N5 Fe4 N56 93.0(11) 2_766 .
N12 Fe4 N56 171.2(11) . .
N19 Fe4 N56 94.1(11) . .
N55 Fe4 N56 84.2(11) . .
N5 Fe4 N57 93.9(11) 2_766 .
N12 Fe4 N57 91.3(14) . .
N19 Fe4 N57 174.4(11) . .
N55 Fe4 N57 82.4(12) . .
N56 Fe4 N57 81.4(15) . .
N27 Fe7 N42 89.3(9) . .
N27 Fe7 N61 94.4(12) . .
N42 Fe7 N61 173.5(11) . .
N27 Fe7 N62 174.2(11) . .
N42 Fe7 N62 95.0(11) . .
N61 Fe7 N62 81.0(14) . .
N27 Fe7 N35 90.8(8) . .
N42 Fe7 N35 92.7(9) . .
N61 Fe7 N35 92.6(10) . .
N62 Fe7 N35 93.0(13) . .
N27 Fe7 N63 93.8(11) . .
N42 Fe7 N63 91.0(12) . .
N61 Fe7 N63 83.5(13) . .
N62 Fe7 N63 82.2(15) . .
N35 Fe7 N63 174.2(13) . .
N28 Fe8 N45 89.4(9) . 2_675
N28 Fe8 N34 90.0(8) . .
N45 Fe8 N34 88.5(9) 2_675 .
N28 Fe8 N64 93.4(10) . .
N45 Fe8 N64 176.9(9) 2_675 .
N34 Fe8 N64 93.0(10) . .
N28 Fe8 N66 173.3(8) . .
N45 Fe8 N66 95.8(9) 2_675 .
N34 Fe8 N66 94.3(9) . .
N64 Fe8 N66 81.3(10) . .
N28 Fe8 N65 91.5(9) . .
N45 Fe8 N65 94.2(11) 2_675 .
N34 Fe8 N65 176.9(11) . .
N64 Fe8 N65 84.3(12) . .
N66 Fe8 N65 83.9(10) . .
N15 Fe5 N3 89.8(8) 2_766 .
N15 Fe5 N18 89.6(8) 2_766 .
N3 Fe5 N18 92.4(8) . .
N15 Fe5 N59 95.4(9) 2_766 .
N3 Fe5 N59 94.0(10) . .
N18 Fe5 N59 171.9(9) . .
N15 Fe5 N60 95.3(8) 2_766 .
N3 Fe5 N60 172.6(9) . .
N18 Fe5 N60 93.0(9) . .
N59 Fe5 N60 80.2(11) . .
N15 Fe5 N58 175.7(9) 2_766 .
N3 Fe5 N58 92.7(8) . .
N18 Fe5 N58 93.7(9) . .
N59 Fe5 N58 81.0(10) . .
N60 Fe5 N58 81.9(9) . .
N20 Fe2 N2 91.0(9) . .
N20 Fe2 N10 90.8(7) . .
N2 Fe2 N10 89.0(8) . .
N20 Fe2 N49 93.2(9) . .
N2 Fe2 N49 175.0(10) . .
N10 Fe2 N49 93.7(9) . .
N20 Fe2 N51 91.6(9) . .
N2 Fe2 N51 94.0(9) . .
N10 Fe2 N51 176.1(9) . .
N49 Fe2 N51 83.1(10) . .
N20 Fe2 N50 172.6(8) . .
N2 Fe2 N50 93.6(11) . .
N10 Fe2 N50 95.1(9) . .
N49 Fe2 N50 81.9(11) . .
N51 Fe2 N50 82.3(10) . .
C19 N19 Fe4 171(2) . .
C17 N17 Fe1 175.6(18) . .
C20 N20 Fe2 176(2) . .
C18 N18 Fe5 173(2) . .
C12 N12 Fe4 178(2) . .
C10 N10 Fe2 171(2) . .
C11 N11 Fe3 178(2) . .
C5 N5 Fe4 173(3) . 2_766
C21 N21 Fe3 179(2) . 2_766
C3 N3 Fe5 175.3(19) . .
C4 N4 Fe3 178(3) . .
C1 N1 Fe1 175.7(16) . .
C2 N2 Fe2 169(2) . .
C15 N15 Fe5 173(2) . 2_766
C9 N9 Fe1 178.3(18) . .
C45 N45 Fe8 179(2) . 2_675
C44 N44 Fe10 178(2) . .
C41 N41 Fe6 177.0(17) . .
C42 N42 Fe7 171(2) . .
C43 N43 Fe9 178(2) . .
C36 N36 Fe10 173(2) . .
C34 N34 Fe8 176(2) . .
C35 N35 Fe7 173(2) . .
C28 N28 Fe8 177(3) . .
C25 N25 Fe6 177.3(17) . .
C26 N26 Fe9 176(2) . .
C27 N27 Fe7 168(2) . .
C33 N33 Fe6 176.8(17) . .
C31 N31 Fe10 173(2) . 2_675
C115 N70 C120 110(4) . .
C115 N70 C112 109(4) . .
C120 N70 C112 113(4) . .
C115 N70 Fe10 103(3) . .
C120 N70 Fe10 106(3) . .
C112 N70 Fe10 115(2) . .
C117 N71 C113 103(3) . .
C117 N71 C116 121(4) . .
C113 N71 C116 108(3) . .
C117 N71 Fe10 104(2) . .
C113 N71 Fe10 112.6(19) . .
C116 N71 Fe10 109(2) . .
C119 N72 C114 110(3) . .
C119 N72 C118 108(3) . .
C114 N72 C118 110(3) . .
C119 N72 Fe10 107(2) . .
C114 N72 Fe10 116(2) . .
C118 N72 Fe10 105(2) . .
C37 N37 Fe9 177(2) . 2_675
C105 N69 C109 111(3) . .
C105 N69 C110 107(3) . .
C109 N69 C110 110(2) . .
C105 N69 Fe9 112.3(16) . .
C109 N69 Fe9 112(2) . .
C110 N69 Fe9 104.0(18) . .
C107 N68 C104 109(3) . .
C107 N68 C108 112(2) . .
C104 N68 C108 110(3) . .
C107 N68 Fe9 109(2) . .
C104 N68 Fe9 116.5(18) . .
C108 N68 Fe9 99.7(19) . .
C106 N67 C103 108(3) . .
C106 N67 C111 115(3) . .
C103 N67 C111 109(3) . .
C106 N67 Fe9 106(2) . .
C103 N67 Fe9 111.4(17) . .
C111 N67 Fe9 107.7(18) . .
C50 N50 C56 107(4) . .
C50 N50 C55 113(3) . .
C56 N50 C55 113(4) . .
C50 N50 Fe2 111.8(19) . .
C56 N50 Fe2 102(2) . .
C55 N50 Fe2 109(2) . .
C49 N49 C57 106(3) . .
C49 N49 C52 104(3) . .
C57 N49 C52 110(3) . .
C49 N49 Fe2 119(2) . .
C57 N49 Fe2 112(3) . .
C52 N49 Fe2 105(2) . .
C53 N51 C51 108(3) . .
C53 N51 C54 108(3) . .
C51 N51 C54 107(3) . .
C53 N51 Fe2 111(2) . .
C51 N51 Fe2 116.2(17) . .
C54 N51 Fe2 106(2) . .
C62 N53 C59 109(3) . .
C62 N53 C63 112(2) . .
C59 N53 C63 108(2) . .
C62 N53 Fe3 108.2(17) . .
C59 N53 Fe3 116.0(15) . .
C63 N53 Fe3 104(2) . .
C66 N52 C61 116(3) . .
C66 N52 C58 110(2) . .
C61 N52 C58 104(3) . .
C66 N52 Fe3 108(2) . .
C61 N52 Fe3 104.8(16) . .
C58 N52 Fe3 114.3(15) . .
C60 N54 C65 109(3) . .
C60 N54 C64 106(3) . .
C65 N54 C64 112(3) . .
C60 N54 Fe3 115.5(19) . .
C65 N54 Fe3 108(2) . .
C64 N54 Fe3 107(2) . .
C76 N58 C84 105(3) . .
C76 N58 C79 116(3) . .
C84 N58 C79 111(3) . .
C76 N58 Fe5 112.5(17) . .
C84 N58 Fe5 105(2) . .
C79 N58 Fe5 107(2) . .
C77 N59 C80 104(3) . .
C77 N59 C81 109(3) . .
C80 N59 C81 115(3) . .
C77 N59 Fe5 112(2) . .
C80 N59 Fe5 105(3) . .
C81 N59 Fe5 111(3) . .
C78 N60 C82 105(3) . .
C78 N60 C83 111(3) . .
C82 N60 C83 111(3) . .
C78 N60 Fe5 113.2(18) . .
C82 N60 Fe5 107.7(19) . .
C83 N60 Fe5 108(2) . .
C94 N64 C102 107(3) . .
C94 N64 C97 104(3) . .
C102 N64 C97 113(3) . .
C94 N64 Fe8 114(2) . .
C102 N64 Fe8 109(2) . .
C97 N64 Fe8 110(3) . .
C99 N65 C95 110(3) . .
C99 N65 C98 109(3) . .
C95 N65 C98 112(3) . .
C99 N65 Fe8 106(3) . .
C95 N65 Fe8 114.4(19) . .
C98 N65 Fe8 105(3) . .
C101 N66 C100 118(3) . .
C101 N66 C96 111(3) . .
C100 N66 C96 107(3) . .
C101 N66 Fe8 106(2) . .
C100 N66 Fe8 105(3) . .
C96 N66 Fe8 109.4(17) . .
C86 N62 C89 100(4) . .
C86 N62 C90 106(4) . .
C89 N62 C90 105(4) . .
C86 N62 Fe7 115(3) . .
C89 N62 Fe7 110(3) . .
C90 N62 Fe7 119(3) . .
C93 N61 C85 104(4) . .
C93 N61 C88 109(4) . .
C85 N61 C88 107(3) . .
C93 N61 Fe7 107(4) . .
C85 N61 Fe7 115(2) . .
C88 N61 Fe7 114(3) . .
C92 N63 C87 111(4) . .
C92 N63 C91 110(5) . .
C87 N63 C91 96(4) . .
C92 N63 Fe7 111(4) . .
C87 N63 Fe7 122(3) . .
C91 N63 Fe7 105(3) . .
C68 N56 C71 101(4) . .
C68 N56 C72 107(4) . .
C71 N56 C72 119(5) . .
C68 N56 Fe4 116(3) . .
C71 N56 Fe4 110(3) . .
C72 N56 Fe4 105(3) . .
C69 N57 C74 104(4) . .
C69 N57 C73 103(4) . .
C74 N57 C73 107(3) . .
C69 N57 Fe4 114(3) . .
C74 N57 Fe4 113(3) . .
C73 N57 Fe4 116(4) . .
C70 N55 C75 118(5) . .
C70 N55 C67 109(4) . .
C75 N55 C67 110(4) . .
C70 N55 Fe4 101(3) . .
C75 N55 Fe4 104(3) . .
C67 N55 Fe4 115(2) . .
N19 C19 Re3 178(2) . .
N22 C22 Re3 177(4) . .
N23 C23 Re3 175(4) . .
N24 C24 Re3 176(3) . .
N18 C18 Re3 177(2) . .
N17 C17 Re3 173.5(18) . .
N20 C20 Re3 178(3) . .
N13 C13 Re2 175(3) . .
N11 C11 Re2 178(2) . .
N10 C10 Re2 177(2) . .
N12 C12 Re2 178(2) . .
N14 C14 Re2 174(3) . .
N5 C5 Re1 175(2) . .
N21 C21 Re3 177(2) . .
N1 C1 Re1 176.4(16) . .
N3 C3 Re1 178(3) . .
N2 C2 Re1 176.8(19) . .
N4 C4 Re1 178(2) . .
N6 C6 Re1 177(5) . .
N7 C7 Re1 168(5) . .
N8 C8 Re1 172(3) . .
N15 C15 Re2 177(2) . .
N9 C9 Re2 178.6(18) . .
N46 C46 Re6 173(3) . .
N45 C45 Re6 171(2) . .
N48 C48 Re6 174(3) . .
N47 C47 Re6 173(4) . .
N44 C44 Re6 178(2) . .
N41 C41 Re6 176.6(17) . .
N43 C43 Re6 178.0(18) . .
N42 C42 Re6 179(3) . .
N34 C34 Re5 174(2) . .
N35 C35 Re5 173(2) . .
N36 C36 Re5 175(3) . .
N39 C39 Re5 175(3) . .
N38 C38 Re5 173(3) . .
N40 C40 Re5 176(4) . .
N25 C25 Re4 176.7(17) . .
N30 C30 Re4 179(3) . .
N26 C26 Re4 175(3) . .
N27 C27 Re4 178(2) . .
N28 C28 Re4 177(2) . .
N32 C32 Re4 176(3) . .
N29 C29 Re4 171(3) . .
N33 C33 Re5 175.8(19) . .
N31 C31 Re4 175(2) . .
N72 C114 H11A 109.5 . .
N72 C114 H11B 109.5 . .
H11A C114 H11B 109.5 . .
N72 C114 H11C 109.5 . .
H11A C114 H11C 109.5 . .
H11B C114 H11C 109.5 . .
N72 C119 C120 120(4) . .
N72 C119 H11D 107.4 . .
C120 C119 H11D 107.4 . .
N72 C119 H11E 107.4 . .
C120 C119 H11E 107.4 . .
H11D C119 H11E 106.9 . .
C119 C120 N70 119(4) . .
C119 C120 H12A 107.6 . .
N70 C120 H12A 107.6 . .
C119 C120 H12B 107.6 . .
N70 C120 H12B 107.6 . .
H12A C120 H12B 107 . .
C117 C118 N72 119(3) . .
C117 C118 H11F 107.6 . .
N72 C118 H11F 107.6 . .
C117 C118 H11G 107.6 . .
N72 C118 H11G 107.6 . .
H11F C118 H11G 107.1 . .
C118 C117 N71 115(4) . .
C118 C117 H11H 108.5 . .
N71 C117 H11H 108.5 . .
C118 C117 H11I 108.5 . .
N71 C117 H11I 108.5 . .
H11H C117 H11I 107.5 . .
C116 C115 N70 126(5) . .
C116 C115 H11J 105.8 . .
N70 C115 H11J 105.8 . .
C116 C115 H11K 105.8 . .
N70 C115 H11K 105.8 . .
H11J C115 H11K 106.2 . .
C115 C116 N71 114(4) . .
C115 C116 H11L 108.7 . .
N71 C116 H11L 108.7 . .
C115 C116 H11M 108.7 . .
N71 C116 H11M 108.7 . .
H11L C116 H11M 107.6 . .
N70 C112 H11N 109.5 . .
N70 C112 H11O 109.5 . .
H11N C112 H11O 109.5 . .
N70 C112 H11P 109.5 . .
H11N C112 H11P 109.5 . .
H11O C112 H11P 109.5 . .
N69 C105 H10A 109.5 . .
N69 C105 H10B 109.5 . .
H10A C105 H10B 109.5 . .
N69 C105 H10C 109.5 . .
H10A C105 H10C 109.5 . .
H10B C105 H10C 109.5 . .
N37 C37 Re5 175(2) . .
N67 C103 H10D 109.5 . .
N67 C103 H10E 109.5 . .
H10D C103 H10E 109.5 . .
N67 C103 H10F 109.5 . .
H10D C103 H10F 109.5 . .
H10E C103 H10F 109.5 . .
C107 C106 N67 110(3) . .
C107 C106 H10G 109.7 . .
N67 C106 H10G 109.7 . .
C107 C106 H10H 109.7 . .
N67 C106 H10H 109.7 . .
H10G C106 H10H 108.2 . .
C106 C107 N68 114(3) . .
C106 C107 H10I 108.9 . .
N68 C107 H10I 108.9 . .
C106 C107 H10J 108.9 . .
N68 C107 H10J 108.9 . .
H10I C107 H10J 107.7 . .
N68 C104 H10K 109.5 . .
N68 C104 H10L 109.5 . .
H10K C104 H10L 109.5 . .
N68 C104 H10M 109.5 . .
H10K C104 H10M 109.5 . .
H10L C104 H10M 109.5 . .
C110 C111 N67 114(2) . .
C110 C111 H11W 108.6 . .
N67 C111 H11W 108.6 . .
C110 C111 H11Z 108.6 . .
N67 C111 H11Z 108.6 . .
H11W C111 H11Z 107.6 . .
C111 C110 N69 112(3) . .
C111 C110 H11T 109.1 . .
N69 C110 H11T 109.1 . .
C111 C110 H11U 109.1 . .
N69 C110 H11U 109.1 . .
H11T C110 H11U 107.9 . .
N71 C113 H11Q 109.5 . .
N71 C113 H11R 109.5 . .
H11Q C113 H11R 109.5 . .
N71 C113 H11S 109.5 . .
H11Q C113 H11S 109.5 . .
H11R C113 H11S 109.5 . .
C108 C109 N69 105(2) . .
C108 C109 H10W 110.7 . .
N69 C109 H10W 110.7 . .
C108 C109 H10Z 110.7 . .
N69 C109 H10Z 110.7 . .
H10W C109 H10Z 108.8 . .
C109 C108 N68 118(3) . .
C109 C108 H10O 107.9 . .
N68 C108 H10O 107.9 . .
C109 C108 H10Q 107.9 . .
N68 C108 H10Q 107.9 . .
H10O C108 H10Q 107.2 . .
N49 C52 C53 114(4) . .
N49 C52 H52A 108.8 . .
C53 C52 H52A 108.8 . .
N49 C52 H52B 108.8 . .
C53 C52 H52B 108.8 . .
H52A C52 H52B 107.7 . .
N51 C53 C52 114(4) . .
N51 C53 H53A 108.8 . .
C52 C53 H53A 108.8 . .
N51 C53 H53B 108.8 . .
C52 C53 H53B 108.8 . .
H53A C53 H53B 107.7 . .
N49 C49 H49A 109.5 . .
N49 C49 H49B 109.5 . .
H49A C49 H49B 109.5 . .
N49 C49 H49C 109.5 . .
H49A C49 H49C 109.5 . .
H49B C49 H49C 109.5 . .
N51 C51 H51A 109.5 . .
N51 C51 H51B 109.5 . .
H51A C51 H51B 109.5 . .
N51 C51 H51C 109.5 . .
H51A C51 H51C 109.5 . .
H51B C51 H51C 109.5 . .
C55 C54 N51 114(3) . .
C55 C54 H54A 108.8 . .
N51 C54 H54A 108.8 . .
C55 C54 H54B 108.8 . .
N51 C54 H54B 108.8 . .
H54A C54 H54B 107.7 . .
C54 C55 N50 115(4) . .
C54 C55 H55A 108.6 . .
N50 C55 H55A 108.6 . .
C54 C55 H55B 108.6 . .
N50 C55 H55B 108.6 . .
H55A C55 H55B 107.6 . .
N50 C50 H50A 109.5 . .
N50 C50 H50B 109.5 . .
H50A C50 H50B 109.5 . .
N50 C50 H50C 109.5 . .
H50A C50 H50C 109.5 . .
H50B C50 H50C 109.5 . .
C57 C56 N50 117(4) . .
C57 C56 H56A 108 . .
N50 C56 H56A 108 . .
C57 C56 H56B 108 . .
N50 C56 H56B 108 . .
H56A C56 H56B 107.2 . .
N49 C57 C56 113(4) . .
N49 C57 H57A 108.9 . .
C56 C57 H57A 108.9 . .
N49 C57 H57B 108.9 . .
C56 C57 H57B 108.9 . .
H57A C57 H57B 107.7 . .
N52 C58 H58A 109.5 . .
N52 C58 H58B 109.5 . .
H58A C58 H58B 109.5 . .
N52 C58 H58C 109.5 . .
H58A C58 H58C 109.5 . .
H58B C58 H58C 109.5 . .
C65 C66 N52 118(3) . .
C65 C66 H66A 107.8 . .
N52 C66 H66A 107.8 . .
C65 C66 H66B 107.8 . .
N52 C66 H66B 107.8 . .
H66A C66 H66B 107.2 . .
C66 C65 N54 112(4) . .
C66 C65 H65A 109.2 . .
N54 C65 H65A 109.2 . .
C66 C65 H65B 109.2 . .
N54 C65 H65B 109.2 . .
H65A C65 H65B 107.9 . .
N54 C60 H60A 109.5 . .
N54 C60 H60B 109.5 . .
H60A C60 H60B 109.5 . .
N54 C60 H60C 109.5 . .
H60A C60 H60C 109.5 . .
H60B C60 H60C 109.5 . .
C63 C64 N54 117(3) . .
C63 C64 H64A 107.9 . .
N54 C64 H64A 107.9 . .
C63 C64 H64B 107.9 . .
N54 C64 H64B 107.9 . .
H64A C64 H64B 107.2 . .
C64 C63 N53 111(3) . .
C64 C63 H63A 109.3 . .
N53 C63 H63A 109.3 . .
C64 C63 H63B 109.3 . .
N53 C63 H63B 109.3 . .
H63A C63 H63B 108 . .
N53 C59 H59A 109.5 . .
N53 C59 H59B 109.5 . .
H59A C59 H59B 109.5 . .
N53 C59 H59C 109.5 . .
H59A C59 H59C 109.5 . .
H59B C59 H59C 109.5 . .
N53 C62 C61 114(2) . .
N53 C62 H62A 108.8 . .
C61 C62 H62A 108.8 . .
N53 C62 H62B 108.8 . .
C61 C62 H62B 108.8 . .
H62A C62 H62B 107.7 . .
N52 C61 C62 111(3) . .
N52 C61 H61A 109.4 . .
C62 C61 H61A 109.4 . .
N52 C61 H61B 109.4 . .
C62 C61 H61B 109.4 . .
H61A C61 H61B 108 . .
N60 C78 H78A 109.5 . .
N60 C78 H78B 109.5 . .
H78A C78 H78B 109.5 . .
N60 C78 H78C 109.5 . .
H78A C78 H78C 109.5 . .
H78B C78 H78C 109.5 . .
N60 C82 C81 117(4) . .
N60 C82 H82A 108 . .
C81 C82 H82A 108 . .
N60 C82 H82B 108 . .
C81 C82 H82B 108 . .
H82A C82 H82B 107.3 . .
C82 C81 N59 114(4) . .
C82 C81 H81A 108.8 . .
N59 C81 H81A 108.8 . .
C82 C81 H81B 108.8 . .
N59 C81 H81B 108.8 . .
H81A C81 H81B 107.7 . .
N59 C77 H77A 109.5 . .
N59 C77 H77B 109.5 . .
H77A C77 H77B 109.5 . .
N59 C77 H77C 109.5 . .
H77A C77 H77C 109.5 . .
H77B C77 H77C 109.5 . .
C79 C80 N59 113(4) . .
C79 C80 H80A 108.9 . .
N59 C80 H80A 108.9 . .
C79 C80 H80B 108.9 . .
N59 C80 H80B 108.9 . .
H80A C80 H80B 107.7 . .
C80 C79 N58 115(4) . .
C80 C79 H79A 108.6 . .
N58 C79 H79A 108.6 . .
C80 C79 H79B 108.6 . .
N58 C79 H79B 108.6 . .
H79A C79 H79B 107.6 . .
N58 C76 H76A 109.5 . .
N58 C76 H76B 109.5 . .
H76A C76 H76B 109.5 . .
N58 C76 H76C 109.5 . .
H76A C76 H76C 109.5 . .
H76B C76 H76C 109.5 . .
N58 C84 C83 111(3) . .
N58 C84 H84A 109.5 . .
C83 C84 H84A 109.5 . .
N58 C84 H84B 109.5 . .
C83 C84 H84B 109.5 . .
H84A C84 H84B 108.1 . .
N60 C83 C84 118(3) . .
N60 C83 H83A 107.7 . .
C84 C83 H83A 107.7 . .
N60 C83 H83B 107.7 . .
C84 C83 H83B 107.7 . .
H83A C83 H83B 107.1 . .
N66 C96 H96A 109.5 . .
N66 C96 H96B 109.5 . .
H96A C96 H96B 109.5 . .
N66 C96 H96C 109.5 . .
H96A C96 H96C 109.5 . .
H96B C96 H96C 109.5 . .
C99 C100 N66 119(4) . .
C99 C100 H10N 107.6 . .
N66 C100 H10N 107.6 . .
C99 C100 H10P 107.6 . .
N66 C100 H10P 107.6 . .
H10N C100 H10P 107 . .
C100 C99 N65 120(5) . .
C100 C99 H99A 107.3 . .
N65 C99 H99A 107.3 . .
C100 C99 H99B 107.3 . .
N65 C99 H99B 107.3 . .
H99A C99 H99B 106.9 . .
N65 C95 H95A 109.5 . .
N65 C95 H95B 109.5 . .
H95A C95 H95B 109.5 . .
N65 C95 H95C 109.5 . .
H95A C95 H95C 109.5 . .
H95B C95 H95C 109.5 . .
C97 C98 N65 119(4) . .
C97 C98 H98A 107.6 . .
N65 C98 H98A 107.6 . .
C97 C98 H98B 107.6 . .
N65 C98 H98B 107.6 . .
H98A C98 H98B 107 . .
C98 C97 N64 118(4) . .
C98 C97 H97A 107.8 . .
N64 C97 H97A 107.8 . .
C98 C97 H97B 107.8 . .
N64 C97 H97B 107.8 . .
H97A C97 H97B 107.2 . .
N64 C94 H94A 109.5 . .
N64 C94 H94B 109.5 . .
H94A C94 H94B 109.5 . .
N64 C94 H94C 109.5 . .
H94A C94 H94C 109.5 . .
H94B C94 H94C 109.5 . .
C101 C102 N64 112(4) . .
C101 C102 H10R 109.1 . .
N64 C102 H10R 109.1 . .
C101 C102 H10S 109.1 . .
N64 C102 H10S 109.1 . .
H10R C102 H10S 107.8 . .
C102 C101 N66 125(4) . .
C102 C101 H10T 106.1 . .
N66 C101 H10T 106.1 . .
C102 C101 H10U 106.1 . .
N66 C101 H10U 106.1 . .
H10T C101 H10U 106.3 . .
N63 C92 C93 112(6) . .
N63 C92 H92A 109.2 . .
C93 C92 H92A 109.2 . .
N63 C92 H92B 109.2 . .
C93 C92 H92B 109.2 . .
H92A C92 H92B 107.9 . .
N61 C93 C92 115(6) . .
N61 C93 H93A 108.6 . .
C92 C93 H93A 108.6 . .
N61 C93 H93B 108.6 . .
C92 C93 H93B 108.6 . .
H93A C93 H93B 107.6 . .
N61 C85 H85A 109.5 . .
N61 C85 H85B 109.5 . .
H85A C85 H85B 109.5 . .
N61 C85 H85C 109.5 . .
H85A C85 H85C 109.5 . .
H85B C85 H85C 109.5 . .
C89 C88 N61 111(4) . .
C89 C88 H88A 109.5 . .
N61 C88 H88A 109.5 . .
C89 C88 H88B 109.5 . .
N61 C88 H88B 109.5 . .
H88A C88 H88B 108.1 . .
N62 C89 C88 108(4) . .
N62 C89 H89A 110 . .
C88 C89 H89A 110 . .
N62 C89 H89B 110 . .
C88 C89 H89B 110 . .
H89A C89 H89B 108.4 . .
N62 C90 C91 103(5) . .
N62 C90 H90A 111.2 . .
C91 C90 H90A 111.2 . .
N62 C90 H90B 111.2 . .
C91 C90 H90B 111.2 . .
H90A C90 H90B 109.1 . .
N63 C91 C90 116(5) . .
N63 C91 H91A 108.3 . .
C90 C91 H91A 108.3 . .
N63 C91 H91B 108.3 . .
C90 C91 H91B 108.3 . .
H91A C91 H91B 107.4 . .
N63 C87 H87A 109.5 . .
N63 C87 H87B 109.5 . .
H87A C87 H87B 109.5 . .
N63 C87 H87C 109.5 . .
H87A C87 H87C 109.5 . .
H87B C87 H87C 109.5 . .
N62 C86 H86A 109.5 . .
N62 C86 H86B 109.5 . .
H86A C86 H86B 109.5 . .
N62 C86 H86C 109.5 . .
H86A C86 H86C 109.5 . .
H86B C86 H86C 109.5 . .
N57 C69 H69A 109.5 . .
N57 C69 H69B 109.5 . .
H69A C69 H69B 109.5 . .
N57 C69 H69C 109.5 . .
H69A C69 H69C 109.5 . .
H69B C69 H69C 109.5 . .
N55 C67 H67A 109.5 . .
N55 C67 H67B 109.5 . .
H67A C67 H67B 109.5 . .
N55 C67 H67C 109.5 . .
H67A C67 H67C 109.5 . .
H67B C67 H67C 109.5 . .
N57 C74 C75 106(5) . .
N57 C74 H74A 110.5 . .
C75 C74 H74A 110.5 . .
N57 C74 H74B 110.5 . .
C75 C74 H74B 110.5 . .
H74A C74 H74B 108.7 . .
N55 C75 C74 129(6) . .
N55 C75 H75A 104.9 . .
C74 C75 H75A 104.9 . .
N55 C75 H75B 104.9 . .
C74 C75 H75B 104.9 . .
H75A C75 H75B 105.8 . .
C72 C73 N57 103(6) . .
C72 C73 H73A 111.1 . .
N57 C73 H73A 111.1 . .
C72 C73 H73B 111.1 . .
N57 C73 H73B 111.1 . .
H73A C73 H73B 109.1 . .
N56 C72 C73 128(5) . .
N56 C72 H72A 105.4 . .
C73 C72 H72A 105.4 . .
N56 C72 H72B 105.4 . .
C73 C72 H72B 105.4 . .
H72A C72 H72B 106 . .
N56 C71 C70 105(4) . .
N56 C71 H71A 110.7 . .
C70 C71 H71A 110.7 . .
N56 C71 H71B 110.7 . .
C70 C71 H71B 110.7 . .
H71A C71 H71B 108.8 . .
N55 C70 C71 132(5) . .
N55 C70 H70A 104.2 . .
C71 C70 H70A 104.2 . .
N55 C70 H70B 104.2 . .
C71 C70 H70B 104.2 . .
H70A C70 H70B 105.5 . .
N56 C68 H68A 109.5 . .
N56 C68 H68B 109.5 . .
H68A C68 H68B 109.5 . .
N56 C68 H68C 109.5 . .
H68A C68 H68C 109.5 . .
H68B C68 H68C 109.5 . .
N16 C16 Re2 178(4) . .
C132 O132 C131 82(10) . .
C145 O145 O144 48(7) . .
C142 O142 C141 71(10) . .
O144 C145 O145 68(5) . .
O134 C134 C135 85(9) . .
O135 C135 C134 141(10) . .
O136 C137 O137 57(8) . .
O136 O137 C137 57(7) . .
O129 C129 C128 148(9) . .
O128 C128 C129 74(8) . .
O131 C131 O132 144(10) . .
O141 C141 O142 130(10) . .
O133 C133 O138 166(10) . .
C145 O144 C144 105(10) . .
C145 O144 O145 64(4) . .
C144 O144 O145 103(10) . .
C143 C144 O144 149(10) . .
C144 C143 O143 132(10) . .
C139 C138 O138 144(10) . .
C138 C139 O139 135(10) . .
C138 O138 C133 164(10) . .
C137 O136 O137 66(7) . .
C137 O136 C136 166(10) . .
O137 O136 C136 114(10) . .

loop_
_geom_bond_atom_site_label_1
_geom_bond_atom_site_label_2
_geom_bond_distance
_geom_bond_site_symmetry_2
Re1 C3 2.09(3) .
Re1 C8 2.09(3) .
Re1 C6 2.10(3) .
Re1 C1 2.101(17) .
Re1 C2 2.13(2) .
Re1 C5 2.14(3) .
Re1 C4 2.14(2) .
Re1 C7 2.17(4) .
Re6 C43 2.04(2) .
Re6 C44 2.07(2) .
Re6 C41 2.09(3) .
Re6 C45 2.10(3) .
Re6 C48 2.11(3) .
Re6 C42 2.12(3) .
Re6 C47 2.15(4) .
Re6 C46 2.19(3) .
Re5 C39 1.87(4) .
Re5 C38 2.03(3) .
Re5 C37 2.04(3) .
Re5 C33 2.04(3) .
Re5 C34 2.08(3) .
Re5 C40 2.09(4) .
Re5 C35 2.11(3) .
Re5 C36 2.11(3) .
Re4 C32 2.06(2) .
Re4 C25 2.09(3) .
Re4 C29 2.10(3) .
Re4 C26 2.11(2) .
Re4 C30 2.12(3) .
Re4 C28 2.13(3) .
Re4 C27 2.13(3) .
Re4 C31 2.16(3) .
Re2 C14 2.00(4) .
Re2 C12 2.09(3) .
Re2 C15 2.09(2) .
Re2 C10 2.09(2) .
Re2 C9 2.12(2) .
Re2 C11 2.12(3) .
Re2 C13 2.14(3) .
Re2 C16 2.18(3) .
Re3 C22 2.04(4) .
Re3 C23 2.07(3) .
Re3 C21 2.08(2) .
Re3 C19 2.09(2) .
Re3 C24 2.09(2) .
Re3 C20 2.11(2) .
Re3 C17 2.14(3) .
Re3 C18 2.16(3) .
Fe6 N41 1.916(18) 2_675
Fe6 N41 1.916(18) .
Fe6 N25 1.935(19) 2_675
Fe6 N25 1.935(19) .
Fe6 N33 1.93(2) .
Fe6 N33 1.93(2) 2_675
Fe1 N9 1.918(16) 2_766
Fe1 N9 1.918(16) .
Fe1 N17 1.941(18) .
Fe1 N17 1.941(18) 2_766
Fe1 N1 1.946(14) .
Fe1 N1 1.946(14) 2_766
Fe9 N26 1.969(19) .
Fe9 N43 1.98(2) .
Fe9 N37 2.02(2) 2_675
Fe9 N68 2.05(2) .
Fe9 N67 2.05(2) .
Fe9 N69 2.07(2) .
Fe10 N44 2.05(2) .
Fe10 N36 2.05(2) .
Fe10 N31 2.06(2) 2_675
Fe10 N72 2.08(2) .
Fe10 N70 2.14(3) .
Fe10 N71 2.15(2) .
Fe3 N11 1.94(2) .
Fe3 N4 1.94(2) .
Fe3 N21 1.967(18) 2_766
Fe3 N54 2.01(3) .
Fe3 N52 2.04(2) .
Fe3 N53 2.05(2) .
Fe4 N5 2.01(2) 2_766
Fe4 N12 2.08(2) .
Fe4 N19 2.096(19) .
Fe4 N55 2.13(3) .
Fe4 N56 2.12(3) .
Fe4 N57 2.15(3) .
Fe7 N27 2.07(2) .
Fe7 N42 2.09(3) .
Fe7 N61 2.12(2) .
Fe7 N62 2.13(3) .
Fe7 N35 2.13(2) .
Fe7 N63 2.13(3) .
Fe8 N28 1.97(2) .
Fe8 N45 1.99(2) 2_675
Fe8 N34 2.01(2) .
Fe8 N64 2.07(3) .
Fe8 N66 2.11(2) .
Fe8 N65 2.11(2) .
Fe5 N15 2.03(2) 2_766
Fe5 N3 2.03(2) .
Fe5 N18 2.09(2) .
Fe5 N59 2.15(3) .
Fe5 N60 2.16(2) .
Fe5 N58 2.17(2) .
Fe2 N20 2.02(2) .
Fe2 N2 2.02(2) .
Fe2 N10 2.04(2) .
Fe2 N49 2.10(2) .
Fe2 N51 2.11(2) .
Fe2 N50 2.16(2) .
N23 C23 1.20(3) .
N24 C24 1.18(3) .
N22 C22 1.18(4) .
N19 C19 1.13(2) .
N17 C17 1.08(2) .
N20 C20 1.14(3) .
N18 C18 1.10(3) .
N12 C12 1.19(3) .
N14 C14 1.17(4) .
N10 C10 1.15(3) .
N11 C11 1.12(3) .
N13 C13 1.13(3) .
N5 C5 1.14(3) .
N5 Fe4 2.01(2) 2_766
N21 C21 1.14(2) .
N21 Fe3 1.967(17) 2_766
N3 C3 1.16(3) .
N8 C8 1.15(3) .
N7 C7 1.03(4) .
N6 C6 1.17(4) .
N4 C4 1.11(3) .
N1 C1 1.120(19) .
N2 C2 1.12(2) .
N15 C15 1.18(2) .
N15 Fe5 2.03(2) 2_766
N9 C9 1.11(2) .
N47 C47 1.09(4) .
N46 C46 1.09(3) .
N48 C48 1.14(3) .
N45 C45 1.16(3) .
N45 Fe8 1.99(2) 2_675
N44 C44 1.18(3) .
N41 C41 1.16(3) .
N42 C42 1.12(3) .
N43 C43 1.19(3) .
N36 C36 1.13(3) .
N39 C39 1.32(4) .
N38 C38 1.22(3) .
N40 C40 1.15(4) .
N34 C34 1.14(3) .
N35 C35 1.14(3) .
N29 C29 1.16(3) .
N30 C30 1.17(3) .
N32 C32 1.19(3) .
N28 C28 1.13(3) .
N25 C25 1.12(3) .
N26 C26 1.14(2) .
N27 C27 1.15(3) .
N33 C33 1.17(3) .
N31 C31 1.07(3) .
N31 Fe10 2.06(2) 2_675
N70 C115 1.41(6) .
N70 C120 1.426(19) .
N70 C112 1.48(4) .
N71 C117 1.40(5) .
N71 C113 1.43(4) .
N71 C116 1.443(19) .
N72 C119 1.40(4) .
N72 C114 1.42(3) .
N72 C118 1.50(4) .
N37 C37 1.18(3) .
N37 Fe9 2.02(2) 2_675
N69 C105 1.45(3) .
N69 C109 1.46(4) .
N69 C110 1.48(4) .
N68 C107 1.47(4) .
N68 C104 1.48(4) .
N68 C108 1.49(4) .
N67 C106 1.48(4) .
N67 C103 1.48(3) .
N67 C111 1.51(4) .
N50 C50 1.44(4) .
N50 C56 1.45(5) .
N50 C55 1.49(4) .
N49 C49 1.41(3) .
N49 C57 1.43(4) .
N49 C52 1.48(5) .
N51 C53 1.44(5) .
N51 C51 1.49(3) .
N51 C54 1.49(4) .
N53 C62 1.46(3) .
N53 C59 1.47(3) .
N53 C63 1.50(5) .
N52 C66 1.46(5) .
N52 C61 1.47(4) .
N52 C58 1.50(3) .
N54 C60 1.46(4) .
N54 C65 1.47(4) .
N54 C64 1.48(4) .
N58 C76 1.47(3) .
N58 C84 1.49(4) .
N58 C79 1.53(4) .
N59 C77 1.45(4) .
N59 C80 1.47(6) .
N59 C81 1.50(4) .
N60 C78 1.44(3) .
N60 C82 1.45(5) .
N60 C83 1.45(4) .
N64 C94 1.46(4) .
N64 C102 1.50(4) .
N64 C97 1.43(4) .
N65 C99 1.44(5) .
N65 C95 1.46(4) .
N65 C98 1.54(5) .
N66 C101 1.38(4) .
N66 C100 1.45(5) .
N66 C96 1.52(3) .
N62 C86 1.47(5) .
N62 C89 1.54(5) .
N62 C90 1.55(6) .
N61 C93 1.39(4) .
N61 C85 1.50(4) .
N61 C88 1.58(5) .
N63 C92 1.42(7) .
N63 C87 1.426(19) .
N63 C91 1.59(5) .
N56 C68 1.41(5) .
N56 C71 1.44(2) .
N56 C72 1.45(5) .
N57 C69 1.40(5) .
N57 C74 1.47(7) .
N57 C73 1.55(7) .
N55 C70 1.31(6) .
N55 C75 1.39(7) .
N55 C67 1.50(4) .
C114 H11A 0.97 .
C114 H11B 0.97 .
C114 H11C 0.97 .
C119 C120 1.41(5) .
C119 H11D 0.98 .
C119 H11E 0.98 .
C120 H12A 0.98 .
C120 H12B 0.98 .
C118 C117 1.37(5) .
C118 H11F 0.98 .
C118 H11G 0.98 .
C117 H11H 0.98 .
C117 H11I 0.98 .
C115 C116 1.40(6) .
C115 H11J 0.98 .
C115 H11K 0.98 .
C116 H11L 0.98 .
C116 H11M 0.98 .
C112 H11N 0.97 .
C112 H11O 0.97 .
C112 H11P 0.97 .
C105 H10A 0.97 .
C105 H10B 0.97 .
C105 H10C 0.97 .
C103 H10D 0.97 .
C103 H10E 0.97 .
C103 H10F 0.97 .
C106 C107 1.46(5) .
C106 H10G 0.98 .
C106 H10H 0.98 .
C107 H10I 0.98 .
C107 H10J 0.98 .
C104 H10K 0.97 .
C104 H10L 0.97 .
C104 H10M 0.97 .
C111 C110 1.44(4) .
C111 H11W 0.98 .
C111 H11Z 0.98 .
C110 H11T 0.98 .
C110 H11U 0.98 .
C113 H11Q 0.97 .
C113 H11R 0.97 .
C113 H11S 0.97 .
C109 C108 1.46(5) .
C109 H10W 0.98 .
C109 H10Z 0.98 .
C108 H10O 0.98 .
C108 H10Q 0.98 .
C52 C53 1.49(6) .
C52 H52A 0.98 .
C52 H52B 0.98 .
C53 H53A 0.98 .
C53 H53B 0.98 .
C49 H49A 0.97 .
C49 H49B 0.97 .
C49 H49C 0.97 .
C51 H51A 0.97 .
C51 H51B 0.97 .
C51 H51C 0.97 .
C54 C55 1.46(5) .
C54 H54A 0.98 .
C54 H54B 0.98 .
C55 H55A 0.98 .
C55 H55B 0.98 .
C50 H50A 0.97 .
C50 H50B 0.97 .
C50 H50C 0.97 .
C56 C57 1.45(5) .
C56 H56A 0.98 .
C56 H56B 0.98 .
C57 H57A 0.98 .
C57 H57B 0.98 .
C58 H58A 0.97 .
C58 H58B 0.97 .
C58 H58C 0.97 .
C66 C65 1.36(5) .
C66 H66A 0.98 .
C66 H66B 0.98 .
C65 H65A 0.98 .
C65 H65B 0.98 .
C60 H60A 0.97 .
C60 H60B 0.97 .
C60 H60C 0.97 .
C64 C63 1.42(5) .
C64 H64A 0.98 .
C64 H64B 0.98 .
C63 H63A 0.98 .
C63 H63B 0.98 .
C59 H59A 0.97 .
C59 H59B 0.97 .
C59 H59C 0.97 .
C62 C61 1.48(4) .
C62 H62A 0.98 .
C62 H62B 0.98 .
C61 H61A 0.98 .
C61 H61B 0.98 .
C78 H78A 0.97 .
C78 H78B 0.97 .
C78 H78C 0.97 .
C82 C81 1.45(5) .
C82 H82A 0.98 .
C82 H82B 0.98 .
C81 H81A 0.98 .
C81 H81B 0.98 .
C77 H77A 0.97 .
C77 H77B 0.97 .
C77 H77C 0.97 .
C80 C79 1.40(5) .
C80 H80A 0.98 .
C80 H80B 0.98 .
C79 H79A 0.98 .
C79 H79B 0.98 .
C76 H76A 0.97 .
C76 H76B 0.97 .
C76 H76C 0.97 .
C84 C83 1.50(5) .
C84 H84A 0.98 .
C84 H84B 0.98 .
C83 H83A 0.98 .
C83 H83B 0.98 .
C96 H96A 0.97 .
C96 H96B 0.97 .
C96 H96C 0.97 .
C100 C99 1.39(5) .
C100 H10N 0.98 .
C100 H10P 0.98 .
C99 H99A 0.98 .
C99 H99B 0.98 .
C95 H95A 0.97 .
C95 H95B 0.97 .
C95 H95C 0.97 .
C98 C97 1.393(19) .
C98 H98A 0.98 .
C98 H98B 0.98 .
C97 H97A 0.98 .
C97 H97B 0.98 .
C94 H94A 0.97 .
C94 H94B 0.97 .
C94 H94C 0.97 .
C102 C101 1.35(5) .
C102 H10R 0.98 .
C102 H10S 0.98 .
C101 H10T 0.98 .
C101 H10U 0.98 .
C92 C93 1.65(8) .
C92 H92A 0.98 .
C92 H92B 0.98 .
C93 H93A 0.98 .
C93 H93B 0.98 .
C85 H85A 0.97 .
C85 H85B 0.97 .
C85 H85C 0.97 .
C88 C89 1.58(6) .
C88 H88A 0.98 .
C88 H88B 0.98 .
C89 H89A 0.98 .
C89 H89B 0.98 .
C90 C91 1.59(6) .
C90 H90A 0.98 .
C90 H90B 0.98 .
C91 H91A 0.98 .
C91 H91B 0.98 .
C87 H87A 0.97 .
C87 H87B 0.97 .
C87 H87C 0.97 .
C86 H86A 0.97 .
C86 H86B 0.97 .
C86 H86C 0.97 .
C69 H69A 0.97 .
C69 H69B 0.97 .
C69 H69C 0.97 .
C67 H67A 0.97 .
C67 H67B 0.97 .
C67 H67C 0.97 .
C74 C75 1.51(7) .
C74 H74A 0.98 .
C74 H74B 0.98 .
C75 H75A 0.98 .
C75 H75B 0.98 .
C73 C72 1.50(8) .
C73 H73A 0.98 .
C73 H73B 0.98 .
C72 H72A 0.98 .
C72 H72B 0.98 .
C71 C70 1.56(7) .
C71 H71A 0.98 .
C71 H71B 0.98 .
C70 H70A 0.98 .
C70 H70B 0.98 .
C68 H68A 0.97 .
C68 H68B 0.97 .
C68 H68C 0.97 .
N16 C16 1.14(3) .
O126 C126 1.40(5) .
O133 C133 1.46(5) .
O140 C140 1.47(16) .
O141 C141 1.45(5) .
O128 C128 1.64(14) .
O129 C129 1.47(5) .
O121 C121 1.46(5) .
O134 C134 1.41(5) .
O132 C132 1.46(5) .
O132 C131 1.81(16) .
O130 C130 1.45(5) .
O145 C145 1.47(5) .
O145 O144 1.53(5) .
O124 C124 1.49(5) .
O142 C142 1.55(2) .
O142 C141 1.9(2) .
C145 O144 1.22(16) .
C134 C135 1.59(16) .
O123 C123 1.45(5) .
C135 O135 1.46(5) .
C137 O136 1.35(13) .
C137 O137 1.47(5) .
O137 O136 1.34(18) .
C129 C128 1.91(15) .
O125 C125 1.47(5) .
O131 C131 1.44(5) .
O122 C122 1.39(3) .
C133 O138 1.54(14) .
O127 C127 1.42(5) .
O144 C144 1.450(10) .
C144 C143 1.40(19) .
O143 C143 1.45(2) .
C138 C139 0.99(4) .
C138 O138 1.47(5) .
C139 O139 1.45(5) .
O136 C136 1.47(5) .

loop_
_geom_torsion_atom_site_label_1
_geom_torsion_atom_site_label_2
_geom_torsion_atom_site_label_3
_geom_torsion_atom_site_label_4
_geom_torsion
C114 N72 C119 C120 148(5)
C118 N72 C119 C120 -92(5)
Fe10 N72 C119 C120 21(5)
N72 C119 C120 N70 -10(8)
C115 N70 C120 C119 105(6)
C112 N70 C120 C119 -133(5)
Fe10 N70 C120 C119 -6(6)
C119 N72 C118 C117 120(5)
C114 N72 C118 C117 -120(5)
Fe10 N72 C118 C117 5(6)
N72 C118 C117 N71 -34(7)
C113 N71 C117 C118 159(4)
C116 N71 C117 C118 -81(5)
Fe10 N71 C117 C118 42(5)
C120 N70 C115 C116 -92(7)
C112 N70 C115 C116 144(6)
Fe10 N70 C115 C116 21(8)
N70 C115 C116 N71 -8(9)
C117 N71 C116 C115 110(6)
C113 N71 C116 C115 -133(5)
Fe10 N71 C116 C115 -10(6)
C103 N67 C106 C107 164(3)
C111 N67 C106 C107 -74(4)
Fe9 N67 C106 C107 45(3)
N67 C106 C107 N68 -43(4)
C104 N68 C107 C106 -110(4)
C108 N68 C107 C106 128(4)
Fe9 N68 C107 C106 19(4)
C106 N67 C111 C110 129(4)
C103 N67 C111 C110 -110(4)
Fe9 N67 C111 C110 12(4)
N67 C111 C110 N69 -39(5)
C105 N69 C110 C111 164(3)
C109 N69 C110 C111 -76(4)
Fe9 N69 C110 C111 44(3)
C105 N69 C109 C108 -107(3)
C110 N69 C109 C108 134(3)
Fe9 N69 C109 C108 19(3)
N69 C109 C108 N68 -48(4)
C107 N68 C108 C109 -65(4)
C104 N68 C108 C109 173(3)
Fe9 N68 C108 C109 50(3)
C49 N49 C52 C53 166(4)
C57 N49 C52 C53 -81(5)
Fe2 N49 C52 C53 40(5)
C51 N51 C53 C52 -116(4)
C54 N51 C53 C52 128(4)
Fe2 N51 C53 C52 12(5)
N49 C52 C53 N51 -36(6)
C53 N51 C54 C55 -78(5)
C51 N51 C54 C55 166(4)
Fe2 N51 C54 C55 41(4)
N51 C54 C55 N50 -35(6)
C50 N50 C55 C54 -114(4)
C56 N50 C55 C54 124(5)
Fe2 N50 C55 C54 11(5)
C50 N50 C56 C57 159(4)
C55 N50 C56 C57 -76(5)
Fe2 N50 C56 C57 41(5)
C49 N49 C57 C56 -123(4)
C52 N49 C57 C56 124(5)
Fe2 N49 C57 C56 8(5)
N50 C56 C57 N49 -35(6)
C61 N52 C66 C65 -127(4)
C58 N52 C66 C65 116(4)
Fe3 N52 C66 C65 -10(5)
N52 C66 C65 N54 31(6)
C60 N54 C65 C66 -163(4)
C64 N54 C65 C66 80(5)
Fe3 N54 C65 C66 -37(4)
C60 N54 C64 C63 112(4)
C65 N54 C64 C63 -129(4)
Fe3 N54 C64 C63 -12(4)
N54 C64 C63 N53 36(5)
C62 N53 C63 C64 76(4)
C59 N53 C63 C64 -164(3)
Fe3 N53 C63 C64 -40(3)
C59 N53 C62 C61 113(3)
C63 N53 C62 C61 -128(3)
Fe3 N53 C62 C61 -15(4)
C66 N52 C61 C62 75(4)
C58 N52 C61 C62 -164(3)
Fe3 N52 C61 C62 -43(3)
N53 C62 C61 N52 40(4)
C78 N60 C82 C81 156(4)
C83 N60 C82 C81 -83(4)
Fe5 N60 C82 C81 35(5)
N60 C82 C81 N59 -24(6)
C77 N59 C81 C82 -124(5)
C80 N59 C81 C82 119(5)
Fe5 N59 C81 C82 0(5)
C77 N59 C80 C79 165(4)
C81 N59 C80 C79 -76(5)
Fe5 N59 C80 C79 46(4)
N59 C80 C79 N58 -44(6)
C76 N58 C79 C80 -110(4)
C84 N58 C79 C80 131(5)
Fe5 N58 C79 C80 17(5)
C76 N58 C84 C83 161(3)
C79 N58 C84 C83 -74(4)
Fe5 N58 C84 C83 42(4)
C78 N60 C83 C84 -116(4)
C82 N60 C83 C84 127(4)
Fe5 N60 C83 C84 9(4)
N58 C84 C83 N60 -36(5)
C101 N66 C100 C99 -93(5)
C96 N66 C100 C99 141(5)
Fe8 N66 C100 C99 25(5)
N66 C100 C99 N65 -13(8)
C95 N65 C99 C100 -131(5)
C98 N65 C99 C100 105(5)
Fe8 N65 C99 C100 -7(6)
C99 N65 C98 C97 -97(5)
C95 N65 C98 C97 141(4)
Fe8 N65 C98 C97 16(5)
N65 C98 C97 N64 -3(7)
C94 N64 C97 C98 -136(4)
C102 N64 C97 C98 108(5)
Fe8 N64 C97 C98 -13(5)
C94 N64 C102 C101 144(4)
C97 N64 C102 C101 -102(5)
Fe8 N64 C102 C101 21(5)
N64 C102 C101 N66 -4(7)
C100 N66 C101 C102 103(6)
C96 N66 C101 C102 -133(5)
Fe8 N66 C101 C102 -14(6)
C87 N63 C92 C93 -135(6)
C91 N63 C92 C93 119(6)
Fe7 N63 C92 C93 3(7)
C85 N61 C93 C92 158(5)
C88 N61 C93 C92 -88(6)
Fe7 N61 C93 C92 36(7)
N63 C92 C93 N61 -28(9)
C93 N61 C88 C89 130(5)
C85 N61 C88 C89 -118(4)
Fe7 N61 C88 C89 11(5)
C86 N62 C89 C88 166(4)
C90 N62 C89 C88 -85(5)
Fe7 N62 C89 C88 44(5)
N61 C88 C89 N62 -35(6)
C86 N62 C90 C91 -116(4)
C89 N62 C90 C91 139(4)
Fe7 N62 C90 C91 15(5)
C92 N63 C91 C90 -75(6)
C87 N63 C91 C90 170(5)
Fe7 N63 C91 C90 44(5)
N62 C90 C91 N63 -39(6)
C69 N57 C74 C75 -140(5)
C73 N57 C74 C75 112(5)
Fe4 N57 C74 C75 -16(6)
C70 N55 C75 C74 -92(8)
C67 N55 C75 C74 142(7)
Fe4 N55 C75 C74 18(8)
N57 C74 C75 N55 -2(10)
C69 N57 C73 C72 132(6)
C74 N57 C73 C72 -119(6)
Fe4 N57 C73 C72 7(7)
C68 N56 C72 C73 -151(8)
C71 N56 C72 C73 96(9)
Fe4 N56 C72 C73 -28(10)
N57 C73 C72 N56 15(11)
C68 N56 C71 C70 142(5)
C72 N56 C71 C70 -102(6)
Fe4 N56 C71 C70 20(6)
C75 N55 C70 C71 93(9)
C67 N55 C70 C71 -141(7)
Fe4 N55 C70 C71 -19(8)
N56 C71 C70 N55 1(10)
O134 C134 C135 O135 -134(18)
C132 O132 C131 O131 -17E1(2)
O145 C145 O144 C144 -97(14)
C145 O145 O144 C144 100(16)
C145 O144 C144 C143 -17E1(4)
O145 O144 C144 C143 12E1(4)
O144 C144 C143 O143 5E1(6)
O138 C138 C139 O139 -16E1(2)
C139 C138 O138 C133 -8E1(7)
O133 C133 O138 C138 -3E1(9)
O137 C137 O136 C136 9E1(8)
C137 O137 O136 C136 -165(19)
